data_7116666
loop_
_publ_author_name
'L. A. Barrios'
'J. Salinas-Uber'
'O. Roubeau'
'S. J. Teat'
'G. Aromi'

_publ_section_title
;
 Molecular self-recognition: a chiral [Mn(II)6] wheel via donor-acceptor
 pi^...^pi contacts and H-bonds
;
_journal_name_full Chem.Commun.
_journal_page_first 4631
_journal_paper_doi 10.1039/C5cc00142K
_journal_volume 51
_journal_year 2015
_chemical_formula_moiety '2(C70 H40 Mn3 N10 O8), 2(C4 H8 O)'
_chemical_formula_sum 'C148 H96 Mn6 N20 O18'
_chemical_formula_weight 2772.08
_chemical_name_systematic
;
 ?
;
_space_group_crystal_system monoclinic
_space_group_IT_number 14
_space_group_name_Hall '-P 2ybc'
_space_group_name_H-M_alt 'P 1 21/c 1'
_symmetry_space_group_name_Hall '-P 2ybc'
_symmetry_space_group_name_H-M 'P 1 21/c 1'
_atom_sites_solution_hydrogens geom
_audit_creation_method SHELXL-2013
_audit_update_record
;
2014-09-01 deposited with the CCDC.
2015-02-03 downloaded from the CCDC.
;
_cell_angle_alpha 90
_cell_angle_beta 112.375(8)
_cell_angle_gamma 90
_cell_formula_units_Z 4
_cell_length_a 27.159(4)
_cell_length_b 13.925(2)
_cell_length_c 41.043(5)
_cell_measurement_reflns_used 9750
_cell_measurement_temperature 100(2)
_cell_measurement_theta_max 26.82
_cell_measurement_theta_min 2.65
_cell_volume 14353(4)
_computing_cell_refinement 'Bruker SAINT'
_computing_data_collection 'Bruker APEX 2'
_computing_data_reduction 'Bruker SAINT'
_computing_structure_refinement 'SHELXL-2013 (Sheldrick, 2013)'
_computing_structure_solution 'SHELXT (Sheldrick, 2013)'
_diffrn_ambient_temperature 100(2)
_diffrn_measured_fraction_theta_full 0.995
_diffrn_measured_fraction_theta_max 0.990
_diffrn_measurement_device_type 'Bruker APEX II CCD diffractometer'
_diffrn_measurement_method '\w rotation with narrow frames'
_diffrn_radiation_monochromator 'silicon 111'
_diffrn_radiation_source 'Advanced Light Source station 11.3.1'
_diffrn_radiation_type synchrotron
_diffrn_radiation_wavelength 0.7749
_diffrn_reflns_av_R_equivalents 0.0702
_diffrn_reflns_av_unetI/netI 0.0498
_diffrn_reflns_Laue_measured_fraction_full 0.995
_diffrn_reflns_Laue_measured_fraction_max 0.990
_diffrn_reflns_limit_h_max 31
_diffrn_reflns_limit_h_min -31
_diffrn_reflns_limit_k_max 16
_diffrn_reflns_limit_k_min -16
_diffrn_reflns_limit_l_max 48
_diffrn_reflns_limit_l_min -48
_diffrn_reflns_number 136525
_diffrn_reflns_point_group_measured_fraction_full 0.995
_diffrn_reflns_point_group_measured_fraction_max 0.990
_diffrn_reflns_theta_full 27.100
_diffrn_reflns_theta_max 27.189
_diffrn_reflns_theta_min 2.608
_exptl_absorpt_coefficient_mu 0.730
_exptl_absorpt_correction_T_max 0.74
_exptl_absorpt_correction_T_min 0.55
_exptl_absorpt_correction_type multi-scan
_exptl_absorpt_process_details 'SADABS Bruker AXS Madison WI US'
_exptl_crystal_colour colorless
_exptl_crystal_density_diffrn 1.283
_exptl_crystal_description 'thick losange plate'
_exptl_crystal_F_000 5672
_exptl_crystal_size_max 0.060
_exptl_crystal_size_mid 0.050
_exptl_crystal_size_min 0.030
_platon_squeeze_details
;
;
_refine_diff_density_max 1.508
_refine_diff_density_min -0.950
_refine_diff_density_rms 0.100
_refine_ls_extinction_method none
_refine_ls_goodness_of_fit_ref 1.095
_refine_ls_hydrogen_treatment constr
_refine_ls_matrix_type full
_refine_ls_number_parameters 1784
_refine_ls_number_reflns 24403
_refine_ls_number_restraints 433
_refine_ls_restrained_S_all 1.100
_refine_ls_R_factor_all 0.1238
_refine_ls_R_factor_gt 0.1132
_refine_ls_shift/su_max 0.001
_refine_ls_shift/su_mean 0.000
_refine_ls_structure_factor_coef Fsqd
_refine_ls_weighting_details
;
 w=1/[\s^2^(Fo^2^)+(0.0953P)^2^+85.2245P]
 where P=(Fo^2^+2Fc^2^)/3
;
_refine_ls_weighting_scheme calc
_refine_ls_wR_factor_gt 0.2767
_refine_ls_wR_factor_ref 0.2829
_reflns_Friedel_coverage 0.000
_reflns_number_gt 20832
_reflns_number_total 24403
_reflns_threshold_expression 'I > 2\s(I)'
_cod_data_source_file c5cc00142k2.cif
_cod_data_source_block lb592
_cod_database_code 7116666
_shelx_space_group_comment
;
The symmetry employed for this shelxl refinement is uniquely defined
by the following loop, which should always be used as a source of
symmetry information in preference to the above space-group names.
They are only intended as comments.
;
_shelx_estimated_absorpt_t_min 0.958
_shelx_estimated_absorpt_t_max 0.978
_shelxl_version_number 2013-2

loop_
_space_group_symop_operation_xyz
'x, y, z'
'-x, y+1/2, -z+1/2'
'-x, -y, -z'
'x, -y-1/2, z-1/2'

loop_
_atom_site_label
_atom_site_type_symbol
_atom_site_fract_x
_atom_site_fract_y
_atom_site_fract_z
_atom_site_U_iso_or_equiv
_atom_site_adp_type
_atom_site_occupancy
_atom_site_site_symmetry_order
_atom_site_calc_flag
_atom_site_refinement_flags_posn
_atom_site_refinement_flags_adp
_atom_site_refinement_flags_occupancy
_atom_site_disorder_assembly
_atom_site_disorder_group
Mn1 Mn 0.40903(4) 0.76872(7) 0.86664(2) 0.0406(2) Uani 1 1 d . . . . .
Mn2 Mn 0.29204(4) 0.69953(8) 0.78872(3) 0.0458(3) Uani 1 1 d . . . . .
Mn3 Mn 0.15087(4) 0.65357(7) 0.74866(3) 0.0413(3) Uani 1 1 d . . . . .
O1 O 0.39120(17) 0.6505(4) 0.89631(12) 0.0532(12) Uani 1 1 d . . . . .
O2 O 0.32629(18) 0.6820(4) 0.84695(12) 0.0529(12) Uani 1 1 d . . . . .
O3 O 0.37145(18) 0.8988(3) 0.85000(12) 0.0501(12) Uani 1 1 d . . . . .
O4 O 0.30754(18) 0.8526(4) 0.79963(11) 0.0476(11) Uani 1 1 d . . . . .
O5 O 0.2673(2) 0.5509(4) 0.78410(15) 0.0687(16) Uani 1 1 d . . . . .
O6 O 0.17998(19) 0.5177(4) 0.76795(14) 0.0629(15) Uani 1 1 d . . . . .
O7 O 0.21518(17) 0.7273(3) 0.79506(11) 0.0431(10) Uani 1 1 d . . . . .
O8 O 0.13826(18) 0.7977(4) 0.76925(15) 0.0593(13) Uani 1 1 d . . . . .
N1 N 0.4576(2) 0.8464(4) 0.95106(13) 0.0413(12) Uani 1 1 d . . . . .
H1B H 0.4267 0.8524 0.9532 0.050 Uiso 1 1 calc R U . . .
N2 N 0.4633(2) 0.8239(4) 0.92079(14) 0.0437(13) Uani 1 1 d . . . . .
N3 N 0.4937(2) 0.7681(4) 0.87083(15) 0.0496(14) Uani 1 1 d . . . . .
N4 N 0.4107(2) 0.7076(5) 0.81764(16) 0.0567(16) Uani 1 1 d . . . . .
N5 N 0.3735(2) 0.6640(5) 0.78903(16) 0.0615(18) Uani 1 1 d . . . . .
N6 N 0.2508(2) 0.7307(5) 0.73063(14) 0.0511(15) Uani 1 1 d . . . . .
N7 N 0.2015(2) 0.6910(5) 0.72044(14) 0.0506(14) Uani 1 1 d . . . . .
N8 N 0.1017(2) 0.6411(4) 0.69062(14) 0.0477(14) Uani 1 1 d . . . . .
N9 N 0.0648(2) 0.6245(4) 0.74102(15) 0.0475(14) Uani 1 1 d . . . . .
N10 N 0.0354(2) 0.6233(4) 0.76075(16) 0.0510(14) Uani 1 1 d . . . . .
H10A H 0.0486 0.6317 0.7837 0.061 Uiso 1 1 calc R U . . .
C1 C 0.5616(3) 0.8914(6) 1.04100(19) 0.0565(19) Uani 1 1 d . . . . .
H1A H 0.5925 0.8806 1.0359 0.068 Uiso 1 1 calc R U . . .
C2 C 0.5662(3) 0.9140(6) 1.07440(19) 0.060(2) Uani 1 1 d . . . . .
H2A H 0.6007 0.9190 1.0924 0.073 Uiso 1 1 calc R U . . .
C3 C 0.5216(3) 0.9302(5) 1.08304(17) 0.056(2) Uani 1 1 d . . . . .
C4 C 0.5247(4) 0.9557(6) 1.1179(2) 0.068(2) Uani 1 1 d . . . . .
H4A H 0.5586 0.9618 1.1365 0.082 Uiso 1 1 calc R U . . .
C5 C 0.4804(4) 0.9709(7) 1.1244(2) 0.082(3) Uani 1 1 d . . . . .
H5A H 0.4834 0.9865 1.1476 0.098 Uiso 1 1 calc R U . . .
C6 C 0.4296(4) 0.9640(8) 1.0972(2) 0.076(3) Uani 1 1 d . . . . .
H6A H 0.3985 0.9747 1.1021 0.092 Uiso 1 1 calc R U . . .
C7 C 0.4254(3) 0.9419(7) 1.0641(2) 0.067(2) Uani 1 1 d . . . . .
H7A H 0.3910 0.9387 1.0458 0.080 Uiso 1 1 calc R U . . .
C8 C 0.4696(3) 0.9241(5) 1.05617(17) 0.0545(19) Uani 1 1 d . . . . .
C9 C 0.4661(3) 0.8999(5) 1.02165(17) 0.0486(17) Uani 1 1 d . . . . .
H9A H 0.4318 0.8944 1.0034 0.058 Uiso 1 1 calc R U . . .
C10 C 0.5098(3) 0.8843(5) 1.01376(17) 0.0447(16) Uani 1 1 d . . . . .
C11 C 0.5059(3) 0.8589(4) 0.97818(17) 0.0437(16) Uani 1 1 d . . . . .
C12 C 0.5437(3) 0.8442(5) 0.96407(18) 0.0482(17) Uani 1 1 d . . . . .
H12A H 0.5812 0.8482 0.9760 0.058 Uiso 1 1 calc R U . . .
C13 C 0.5159(3) 0.8223(5) 0.92877(18) 0.0458(16) Uani 1 1 d . . . . .
C14 C 0.5336(3) 0.7982(6) 0.9003(2) 0.0547(18) Uani 1 1 d . . . . .
C15 C 0.5860(3) 0.8021(8) 0.9021(3) 0.078(3) Uani 1 1 d . . . . .
H15A H 0.6142 0.8209 0.9232 0.094 Uiso 1 1 calc R U . . .
C16 C 0.5962(3) 0.7786(9) 0.8731(3) 0.094(4) Uani 1 1 d . . . . .
H16A H 0.6315 0.7815 0.8738 0.112 Uiso 1 1 calc R U . . .
C17 C 0.5551(3) 0.7503(8) 0.8424(3) 0.082(3) Uani 1 1 d . . . . .
H17A H 0.5616 0.7367 0.8217 0.099 Uiso 1 1 calc R U . . .
C18 C 0.5042(3) 0.7424(6) 0.8426(2) 0.0582(19) Uani 1 1 d . . . . .
C19 C 0.4575(3) 0.7026(6) 0.8138(2) 0.060(2) Uani 1 1 d . . . . .
C20 C 0.4525(3) 0.6601(8) 0.7827(2) 0.072(3) Uani 1 1 d . . . . .
H20A H 0.4794 0.6492 0.7736 0.087 Uiso 1 1 calc R U . . .
C21 C 0.3987(3) 0.6366(7) 0.7674(2) 0.064(2) Uani 1 1 d . . . . .
C22 C 0.3718(3) 0.5930(7) 0.7321(2) 0.070(3) Uani 1 1 d . . . . .
C23 C 0.3244(4) 0.5527(9) 0.7223(3) 0.098(4) Uani 1 1 d . . . . .
H23A H 0.3072 0.5485 0.7386 0.118 Uiso 1 1 calc R U . . .
C24 C 0.2977(4) 0.5139(10) 0.6862(3) 0.094(4) Uani 1 1 d . . . . .
C25 C 0.2460(5) 0.4852(10) 0.6740(3) 0.106(3) Uani 1 1 d . U . . .
H25A H 0.2268 0.4864 0.6890 0.127 Uiso 1 1 calc R U . . .
C26 C 0.2219(5) 0.4545(10) 0.6398(3) 0.110(3) Uani 1 1 d . U . . .
H26A H 0.1856 0.4357 0.6314 0.133 Uiso 1 1 calc R U . . .
C27 C 0.2497(5) 0.4498(10) 0.6163(3) 0.105(3) Uani 1 1 d . U . . .
H27A H 0.2331 0.4229 0.5934 0.126 Uiso 1 1 calc R U . . .
C28 C 0.2998(4) 0.4842(9) 0.6271(3) 0.097(3) Uani 1 1 d . . . . .
H28A H 0.3181 0.4866 0.6114 0.116 Uiso 1 1 calc R U . . .
C29 C 0.3257(3) 0.5179(8) 0.6638(3) 0.079(3) Uani 1 1 d . . . . .
C30 C 0.3748(4) 0.5573(8) 0.6744(3) 0.084(3) Uani 1 1 d . . . . .
H30A H 0.3936 0.5584 0.6591 0.101 Uiso 1 1 calc R U . . .
C31 C 0.3968(4) 0.5953(7) 0.7073(2) 0.070(2) Uani 1 1 d . . . . .
H31A H 0.4308 0.6249 0.7141 0.084 Uiso 1 1 calc R U . . .
C32 C 0.3454(3) 0.6313(5) 0.8741(2) 0.0526(18) Uani 1 1 d . . . . .
C33 C 0.3168(4) 0.5446(7) 0.8816(3) 0.085(3) Uani 1 1 d . . . . .
C34 C 0.3336(3) 0.9155(5) 0.82092(17) 0.0467(16) Uani 1 1 d . . . . .
C35 C 0.3196(4) 1.0204(6) 0.8111(2) 0.072(2) Uani 1 1 d . . . . .
C36 C 0.2293(3) 0.4948(7) 0.7785(3) 0.082(3) Uani 1 1 d . U . . .
C37 C 0.2402(5) 0.3855(8) 0.7848(4) 0.117(4) Uani 1 1 d . U . . .
C38 C 0.1850(3) 0.7967(5) 0.79358(18) 0.0482(16) Uani 1 1 d . . . . .
C39 C 0.2027(3) 0.8782(7) 0.8199(3) 0.080(3) Uani 1 1 d . . . . .
C41 C 0.3245(3) 0.7996(6) 0.67353(18) 0.0554(18) Uani 1 1 d . . . . .
H41A H 0.3007 0.7731 0.6520 0.067 Uiso 1 1 calc R U . . .
C42 C 0.3714(3) 0.8366(6) 0.67529(19) 0.060(2) Uani 1 1 d . . . . .
H42A H 0.3789 0.8393 0.6545 0.072 Uiso 1 1 calc R U . . .
C43 C 0.4094(3) 0.8712(6) 0.70706(18) 0.0540(18) Uani 1 1 d . . . . .
C44 C 0.4618(3) 0.9005(7) 0.7108(2) 0.071(3) Uani 1 1 d . . . . .
H44A H 0.4721 0.8964 0.6912 0.085 Uiso 1 1 calc R U . . .
C45 C 0.4970(4) 0.9342(7) 0.7422(2) 0.071(2) Uani 1 1 d . . . . .
H45A H 0.5316 0.9534 0.7443 0.085 Uiso 1 1 calc R U . . .
C46 C 0.4828(3) 0.9407(7) 0.7714(2) 0.074(3) Uani 1 1 d . . . . .
H46A H 0.5074 0.9651 0.7932 0.089 Uiso 1 1 calc R U . . .
C47 C 0.4332(3) 0.9118(7) 0.7685(2) 0.073(3) Uani 1 1 d . . . . .
H47A H 0.4236 0.9170 0.7884 0.087 Uiso 1 1 calc R U . . .
C48 C 0.3955(3) 0.8743(6) 0.73667(17) 0.0511(17) Uani 1 1 d . . . . .
C49 C 0.3459(3) 0.8401(7) 0.73398(18) 0.062(2) Uani 1 1 d . . . . .
H49A H 0.3364 0.8446 0.7539 0.075 Uiso 1 1 calc R U . . .
C50 C 0.3100(3) 0.7997(6) 0.70333(18) 0.0514(17) Uani 1 1 d . . . . .
C51 C 0.2607(3) 0.7562(6) 0.70139(18) 0.0566(19) Uani 1 1 d . . . . .
C52 C 0.2162(3) 0.7300(6) 0.67146(18) 0.058(2) Uani 1 1 d . . . . .
H52A H 0.2118 0.7369 0.6475 0.070 Uiso 1 1 calc R U . . .
C53 C 0.1801(3) 0.6924(6) 0.68421(18) 0.0537(18) Uani 1 1 d . . . . .
C54 C 0.1250(3) 0.6566(6) 0.66793(18) 0.0526(18) Uani 1 1 d . . . . .
C55 C 0.0978(3) 0.6422(7) 0.6321(2) 0.071(2) Uani 1 1 d . . . . .
H55A H 0.1145 0.6538 0.6159 0.085 Uiso 1 1 calc R U . . .
C56 C 0.0455(3) 0.6102(9) 0.6206(2) 0.086(3) Uani 1 1 d . . . . .
H56A H 0.0265 0.5976 0.5963 0.103 Uiso 1 1 calc R U . . .
C57 C 0.0205(3) 0.5963(7) 0.6443(2) 0.070(2) Uani 1 1 d . . . . .
H57A H -0.0155 0.5758 0.6365 0.084 Uiso 1 1 calc R U . . .
C58 C 0.0501(3) 0.6136(5) 0.67947(19) 0.0508(17) Uani 1 1 d . . . . .
C59 C 0.0299(2) 0.6082(5) 0.70782(19) 0.0508(17) Uani 1 1 d . . . . .
C60 C -0.0214(3) 0.5984(6) 0.7073(2) 0.060(2) Uani 1 1 d . . . . .
H60A H -0.0531 0.5873 0.6873 0.072 Uiso 1 1 calc R U . . .
C61 C -0.0169(3) 0.6078(6) 0.7416(2) 0.0551(18) Uani 1 1 d . . . . .
C62 C -0.0573(3) 0.6047(7) 0.7578(2) 0.066(2) Uani 1 1 d . . . . .
C63 C -0.0464(3) 0.6146(6) 0.7916(2) 0.063(2) Uani 1 1 d . . . . .
H63A H -0.0105 0.6271 0.8066 0.076 Uiso 1 1 calc R U . . .
C64 C -0.0837(4) 0.6079(8) 0.8071(3) 0.082(3) Uani 1 1 d . . . . .
C65 C -0.0740(4) 0.6139(8) 0.8420(3) 0.090(3) Uani 1 1 d . . . . .
H65A H -0.0382 0.6236 0.8577 0.109 Uiso 1 1 calc R U . . .
C66 C -0.1124(6) 0.6070(10) 0.8563(4) 0.114(4) Uani 1 1 d . . . . .
H66A H -0.1036 0.6118 0.8809 0.137 Uiso 1 1 calc R U . . .
C67 C -0.1637(6) 0.5929(12) 0.8334(4) 0.132(4) Uani 1 1 d . U . . .
H67A H -0.1905 0.5843 0.8427 0.158 Uiso 1 1 calc R U . . .
C68 C -0.1776(6) 0.5906(13) 0.7986(4) 0.140(3) Uani 1 1 d . U . . .
H68A H -0.2141 0.5881 0.7834 0.167 Uiso 1 1 calc R U . . .
C69 C -0.1374(6) 0.5920(13) 0.7844(4) 0.132(3) Uani 1 1 d . U . . .
C70 C -0.1498(6) 0.5945(13) 0.7477(4) 0.137(3) Uani 1 1 d . U . . .
H70A H -0.1859 0.5968 0.7319 0.165 Uiso 1 1 calc R U . . .
C71 C -0.1102(5) 0.5938(12) 0.7350(4) 0.130(4) Uani 1 1 d . U . . .
H71A H -0.1187 0.5859 0.7104 0.157 Uiso 1 1 calc R U . . .
Mn4 Mn 0.07571(4) 0.82908(9) 0.84710(3) 0.0516(3) Uani 1 1 d . . . . .
Mn5 Mn 0.18666(4) 0.79198(9) 0.92996(3) 0.0565(3) Uani 1 1 d . . . . .
Mn6 Mn 0.32676(4) 0.71737(9) 0.97564(3) 0.0508(3) Uani 1 1 d . . . . .
O9 O 0.09120(19) 0.6813(4) 0.82992(13) 0.0580(13) Uani 1 1 d . . . . .
O10 O 0.15474(19) 0.7502(4) 0.87283(13) 0.0577(13) Uani 1 1 d . . . . .
O11 O 0.11158(19) 0.9634(4) 0.85513(15) 0.0648(15) Uani 1 1 d . . . . .
O12 O 0.1748(2) 0.9368(4) 0.90818(15) 0.0698(16) Uani 1 1 d . . . . .
O13 O 0.20166(18) 0.6403(4) 0.94138(14) 0.0616(14) Uani 1 1 d . . . . .
O14 O 0.28637(18) 0.5890(4) 0.96033(14) 0.0633(15) Uani 1 1 d . . . . .
O15 O 0.26840(17) 0.8013(4) 0.92614(13) 0.0550(13) Uani 1 1 d . . . . .
O16 O 0.35331(17) 0.8365(4) 0.95101(12) 0.0513(12) Uani 1 1 d . . . . .
N11 N 0.0384(2) 0.8581(4) 0.75921(15) 0.0526(15) Uani 1 1 d . . . . .
H11C H 0.0704 0.8508 0.7589 0.063 Uiso 1 1 calc R U . . .
N12 N 0.0282(2) 0.8542(4) 0.78845(16) 0.0512(15) Uani 1 1 d . . . . .
N13 N -0.0105(2) 0.8439(5) 0.83775(16) 0.0542(15) Uani 1 1 d . . . . .
N14 N 0.0674(2) 0.8066(5) 0.89745(16) 0.0566(16) Uani 1 1 d . . . . .
N15 N 0.1023(2) 0.7759(5) 0.92986(16) 0.0575(16) Uani 1 1 d . . . . .
N16 N 0.2291(2) 0.8339(5) 0.98615(18) 0.0612(17) Uani 1 1 d . . . . .
N17 N 0.2769(2) 0.7856(5) 1.00025(17) 0.0586(16) Uani 1 1 d . . . . .
N18 N 0.3729(2) 0.7211(5) 1.03406(16) 0.0570(17) Uani 1 1 d . . . . .
N19 N 0.4098(2) 0.6574(5) 0.98769(16) 0.0561(16) Uani 1 1 d . . . . .
N20 N 0.4391(2) 0.6324(4) 0.96918(16) 0.0535(16) Uani 1 1 d . . . . .
H20B H 0.4259 0.6249 0.9462 0.064 Uiso 1 1 calc R U . . .
C81 C 0.0420(3) 0.8592(6) 0.6890(2) 0.064(2) Uani 1 1 d . . . . .
H81A H 0.0718 0.8345 0.7081 0.077 Uiso 1 1 calc R U . . .
C82 C 0.0457(3) 0.8692(7) 0.6570(2) 0.073(3) Uani 1 1 d . . . . .
H82A H 0.0754 0.8425 0.6534 0.088 Uiso 1 1 calc R U . . .
C83 C 0.0061(3) 0.9187(9) 0.6290(3) 0.084(3) Uani 1 1 d . . . . .
C84 C 0.0099(4) 0.9405(10) 0.5961(3) 0.103(4) Uani 1 1 d . . . . .
H84A H 0.0400 0.9187 0.5918 0.124 Uiso 1 1 calc R U . . .
C85 C -0.0285(4) 0.9916(11) 0.5706(3) 0.109(4) Uani 1 1 d . . . . .
H85A H -0.0245 1.0075 0.5492 0.131 Uiso 1 1 calc R U . . .
C86 C -0.0734(4) 1.0202(10) 0.5765(3) 0.096(4) Uani 1 1 d . . . . .
H86A H -0.1010 1.0531 0.5583 0.116 Uiso 1 1 calc R U . . .
C87 C -0.0796(4) 1.0023(9) 0.6081(3) 0.088(3) Uani 1 1 d . . . . .
H87A H -0.1104 1.0242 0.6116 0.106 Uiso 1 1 calc R U . . .
C88 C -0.0392(3) 0.9509(7) 0.6352(2) 0.070(2) Uani 1 1 d . . . . .
C89 C -0.0431(3) 0.9331(7) 0.6677(2) 0.071(2) Uani 1 1 d . . . . .
H89A H -0.0737 0.9553 0.6713 0.085 Uiso 1 1 calc R U . . .
C90 C -0.0035(3) 0.8835(6) 0.6951(2) 0.063(2) Uani 1 1 d . . . . .
C91 C -0.0063(3) 0.8746(6) 0.7297(2) 0.0552(19) Uani 1 1 d . . . . .
C92 C -0.0474(3) 0.8806(6) 0.7421(2) 0.0570(19) Uani 1 1 d . . . . .
H92A H -0.0840 0.8913 0.7283 0.068 Uiso 1 1 calc R U . . .
C93 C -0.0251(3) 0.8680(5) 0.7782(2) 0.0537(18) Uani 1 1 d . . . . .
C94 C -0.0462(3) 0.8671(6) 0.8054(2) 0.0558(19) Uani 1 1 d . . . . .
C95 C -0.0996(3) 0.8831(7) 0.8005(2) 0.070(2) Uani 1 1 d . . . . .
H95A H -0.1253 0.8990 0.7779 0.084 Uiso 1 1 calc R U . . .
C96 C -0.1140(3) 0.8751(8) 0.8293(3) 0.083(3) Uani 1 1 d . . . . .
H96A H -0.1501 0.8855 0.8262 0.100 Uiso 1 1 calc R U . . .
C97 C -0.0779(3) 0.8528(8) 0.8616(2) 0.078(3) Uani 1 1 d . . . . .
H97A H -0.0879 0.8490 0.8814 0.094 Uiso 1 1 calc R U . . .
C98 C -0.0248(3) 0.8354(6) 0.8653(2) 0.061(2) Uani 1 1 d . . . . .
C99 C 0.0190(3) 0.8090(6) 0.8983(2) 0.0585(19) Uani 1 1 d . . . . .
C100 C 0.0205(3) 0.7794(7) 0.9305(2) 0.071(2) Uani 1 1 d . . . . .
H10B H -0.0087 0.7742 0.9378 0.085 Uiso 1 1 calc R U . . .
C101 C 0.0736(3) 0.7587(6) 0.9503(2) 0.060(2) Uani 1 1 d . . . . .
C102 C 0.0968(3) 0.7238(7) 0.9867(2) 0.069(2) Uani 1 1 d . . . . .
C103 C 0.1439(3) 0.6811(7) 1.0004(2) 0.071(2) Uani 1 1 d . . . . .
H10C H 0.1639 0.6727 0.9860 0.085 Uiso 1 1 calc R U . . .
C104 C 0.1661(3) 0.6469(7) 1.0361(2) 0.072(2) Uani 1 1 d . . . . .
C105 C 0.2164(5) 0.6126(10) 1.0509(3) 0.107(3) Uani 1 1 d . U . . .
H10D H 0.2382 0.6090 1.0375 0.129 Uiso 1 1 calc R U . . .
C106 C 0.2358(5) 0.5828(10) 1.0856(3) 0.110(3) Uani 1 1 d . U . . .
H10E H 0.2712 0.5591 1.0960 0.132 Uiso 1 1 calc R U . . .
C107 C 0.2040(5) 0.5869(10) 1.1060(3) 0.106(3) Uani 1 1 d . U . . .
H10F H 0.2171 0.5623 1.1293 0.127 Uiso 1 1 calc R U . . .
C108 C 0.1566(4) 0.6246(8) 1.0927(3) 0.085(3) Uani 1 1 d . . . . .
H10G H 0.1360 0.6300 1.1068 0.102 Uiso 1 1 calc R U . . .
C109 C 0.1349(3) 0.6586(7) 1.0563(2) 0.071(2) Uani 1 1 d . . . . .
C110 C 0.0862(4) 0.7037(10) 1.0422(3) 0.104(4) Uani 1 1 d . . . . .
H11A H 0.0652 0.7123 1.0559 0.125 Uiso 1 1 calc R U . . .
C111 C 0.0687(4) 0.7351(9) 1.0089(3) 0.091(3) Uani 1 1 d . U . . .
H11B H 0.0353 0.7670 0.9998 0.109 Uiso 1 1 calc R U . . .
C112 C 0.1390(3) 0.6811(7) 0.8521(2) 0.059(2) Uani 1 1 d . . . . .
C113 C 0.1771(4) 0.6016(8) 0.8530(3) 0.084(3) Uani 1 1 d . . . . .
C114 C 0.1502(3) 0.9887(6) 0.8819(2) 0.069(2) Uani 1 1 d . . . . .
C115 C 0.1714(5) 1.0933(8) 0.8824(3) 0.112(4) Uani 1 1 d . U . . .
C116 C 0.2360(3) 0.5767(6) 0.9512(2) 0.058(2) Uani 1 1 d . . . . .
C117 C 0.2191(4) 0.4731(7) 0.9533(3) 0.094(4) Uani 1 1 d . U . . .
C118 C 0.3069(3) 0.8562(6) 0.92884(18) 0.0503(17) Uani 1 1 d . . . . .
C119 C 0.3000(3) 0.9457(6) 0.9064(2) 0.062(2) Uani 1 1 d . . . . .
C121 C 0.1499(4) 0.9893(9) 0.9763(3) 0.104(3) Uani 1 1 d . U . . .
H121 H 0.1566 0.9689 0.9563 0.125 Uiso 1 1 calc R U . A 1
C122 C 0.1187(6) 1.0684(16) 0.9729(6) 0.103(3) Uani 0.532(8) 1 d . U P B 1
C123 C 0.1017(7) 1.1356(16) 0.9452(5) 0.098(3) Uani 0.532(8) 1 d . U P B 1
H12E H 0.1119 1.1239 0.9259 0.118 Uiso 0.532(8) 1 calc R U P B 1
C124 C 0.0704(7) 1.2198(18) 0.9433(5) 0.096(4) Uani 0.532(8) 1 d . U P B 1
H12B H 0.0635 1.2667 0.9253 0.115 Uiso 0.532(8) 1 calc R U P B 1
C125 C 0.0507(8) 1.2271(18) 0.9706(5) 0.101(4) Uani 0.532(8) 1 d . U P B 1
H12C H 0.0254 1.2755 0.9693 0.121 Uiso 0.532(8) 1 calc R U P B 1
C126 C 0.0677(8) 1.1642(19) 0.9994(6) 0.107(3) Uani 0.532(8) 1 d . U P B 1
H12F H 0.0548 1.1744 1.0176 0.129 Uiso 0.532(8) 1 calc R U P B 1
C127 C 0.1033(9) 1.086(2) 1.0030(6) 0.106(3) Uani 0.532(8) 1 d . U P B 1
C222 C 0.0958(10) 1.0291(15) 0.9695(7) 0.108(3) Uani 0.468(8) 1 d . U P B 2
H222 H 0.0761 1.0548 0.9468 0.129 Uiso 0.468(8) 1 calc R U P B 2
C223 C 0.0728(10) 1.0306(14) 0.9943(6) 0.110(3) Uani 0.468(8) 1 d . U P B 2
C224 C 0.0201(10) 1.073(2) 0.9865(7) 0.113(4) Uani 0.468(8) 1 d . U P B 2
H22E H -0.0001 1.1023 0.9646 0.136 Uiso 0.468(8) 1 calc R U P B 2
C225 C 0.0035(11) 1.066(2) 1.0122(7) 0.115(4) Uani 0.468(8) 1 d . U P B 2
H22A H -0.0317 1.0856 1.0082 0.138 Uiso 0.468(8) 1 calc R U P B 2
C226 C 0.0327(11) 1.032(2) 1.0431(7) 0.118(5) Uani 0.468(8) 1 d . U P B 2
H22B H 0.0173 1.0348 1.0604 0.141 Uiso 0.468(8) 1 calc R U P B 2
C227 C 0.0783(11) 0.998(2) 1.0531(7) 0.115(4) Uani 0.468(8) 1 d . U P B 2
H227 H 0.0933 0.9660 1.0751 0.138 Uiso 0.468(8) 1 calc R U P B 2
C128 C 0.1100(5) 1.0073(11) 1.0296(3) 0.118(3) Uani 1 1 d . U . . .
H128 H 0.0871 0.9989 1.0420 0.142 Uiso 0.532(8) 1 calc R U P B 1
C129 C 0.1548(5) 0.9464(10) 1.0343(3) 0.106(3) Uani 1 1 d . U . . .
H12D H 0.1720 0.9133 1.0559 0.127 Uiso 1 1 calc R U . . .
C130 C 0.1727(4) 0.9361(8) 1.0074(2) 0.080(3) Uani 1 1 d . . . . .
C131 C 0.2194(3) 0.8741(7) 1.0132(2) 0.069(2) Uani 1 1 d . . . . .
C132 C 0.2600(3) 0.8508(7) 1.0450(2) 0.069(2) Uani 1 1 d . . . . .
H13A H 0.2629 0.8680 1.0681 0.083 Uiso 1 1 calc R U . . .
C133 C 0.2957(3) 0.7960(6) 1.0354(2) 0.063(2) Uani 1 1 d . . . . .
C134 C 0.3483(3) 0.7544(6) 1.0549(2) 0.060(2) Uani 1 1 d . . . . .
C135 C 0.3733(4) 0.7527(8) 1.0908(2) 0.076(3) Uani 1 1 d . . . . .
H13B H 0.3557 0.7745 1.1055 0.091 Uiso 1 1 calc R U . . .
C136 C 0.4252(4) 0.7184(8) 1.1052(2) 0.081(3) Uani 1 1 d . . . . .
H13C H 0.4433 0.7166 1.1301 0.098 Uiso 1 1 calc R U . . .
C137 C 0.4507(4) 0.6871(7) 1.0841(2) 0.078(3) Uani 1 1 d . . . . .
H13D H 0.4864 0.6649 1.0940 0.094 Uiso 1 1 calc R U . . .
C138 C 0.4230(3) 0.6887(6) 1.0479(2) 0.060(2) Uani 1 1 d . . . . .
C139 C 0.4445(3) 0.6590(5) 1.0220(2) 0.056(2) Uani 1 1 d . . . . .
C140 C 0.4953(3) 0.6361(5) 1.0240(2) 0.060(2) Uani 1 1 d . . . . .
H14A H 0.5266 0.6323 1.0448 0.072 Uiso 1 1 calc R U . . .
C141 C 0.4917(3) 0.6198(5) 0.9897(2) 0.055(2) Uani 1 1 d . . . . .
C142 C 0.5313(3) 0.5963(5) 0.9753(2) 0.061(2) Uani 1 1 d . . . . .
C143 C 0.5189(3) 0.5816(6) 0.9401(2) 0.064(2) Uani 1 1 d . . . . .
H14B H 0.4826 0.5860 0.9246 0.077 Uiso 1 1 calc R U . . .
C144 C 0.5565(4) 0.5606(7) 0.9254(3) 0.078(3) Uani 1 1 d . . . . .
C145 C 0.5455(4) 0.5478(8) 0.8900(3) 0.094(3) Uani 1 1 d . . . . .
H14C H 0.5091 0.5512 0.8745 0.112 Uiso 1 1 calc R U . . .
C146 C 0.5813(6) 0.5310(12) 0.8752(4) 0.133(4) Uani 1 1 d . U . . .
H14D H 0.5714 0.5282 0.8504 0.160 Uiso 1 1 calc R U . . .
C147 C 0.6357(6) 0.5173(13) 0.8994(5) 0.144(4) Uani 1 1 d . U . . .
H14E H 0.6625 0.5010 0.8908 0.173 Uiso 1 1 calc R U . . .
C148 C 0.6484(5) 0.5281(12) 0.9350(4) 0.143(5) Uani 1 1 d . U . . .
H14F H 0.6845 0.5197 0.9504 0.171 Uiso 1 1 calc R U . . .
C149 C 0.6114(4) 0.5505(9) 0.9496(4) 0.105(4) Uani 1 1 d . . . . .
C150 C 0.6232(4) 0.5630(8) 0.9852(3) 0.096(4) Uani 1 1 d . . . . .
H15B H 0.6590 0.5548 1.0012 0.115 Uiso 1 1 calc R U . . .
C151 C 0.5854(3) 0.5865(6) 0.9982(3) 0.074(3) Uani 1 1 d . . . . .
H15C H 0.5955 0.5965 1.0228 0.089 Uiso 1 1 calc R U . . .
O1S O 0.3995(6) 0.4530(11) 0.8361(5) 0.222(5) Uani 1 1 d . U . . .
C1S C 0.4101(10) 0.3966(17) 0.8118(8) 0.227(6) Uani 1 1 d . U . . .
H1SA H 0.4424 0.4222 0.8093 0.272 Uiso 1 1 calc R U . . .
H1SB H 0.3802 0.4043 0.7888 0.272 Uiso 1 1 calc R U . . .
C2S C 0.4182(10) 0.2918(16) 0.8194(8) 0.237(6) Uani 1 1 d . U . . .
H2SA H 0.4560 0.2723 0.8271 0.284 Uiso 1 1 calc R U . . .
H2SB H 0.3957 0.2514 0.7994 0.284 Uiso 1 1 calc R U . . .
C3S C 0.3967(9) 0.2935(16) 0.8524(7) 0.226(6) Uani 1 1 d . U . . .
H3SA H 0.3576 0.2848 0.8434 0.272 Uiso 1 1 calc R U . . .
H3SB H 0.4137 0.2417 0.8695 0.272 Uiso 1 1 calc R U . . .
C4S C 0.4124(8) 0.3934(14) 0.8701(7) 0.211(6) Uani 1 1 d . U . . .
H4SA H 0.3902 0.4123 0.8834 0.253 Uiso 1 1 calc R U . . .
H4SB H 0.4506 0.3968 0.8856 0.253 Uiso 1 1 calc R U . . .
O2S O 0.3187(5) 0.1190(9) 0.9802(4) 0.188(4) Uani 1 1 d . U . . .
C5S C 0.2974(8) 0.2008(14) 0.9725(7) 0.193(5) Uani 1 1 d . U . . .
H5SA H 0.2678 0.2012 0.9491 0.231 Uiso 1 1 calc R U . . .
H5SB H 0.3236 0.2511 0.9733 0.231 Uiso 1 1 calc R U . . .
C6S C 0.2756(8) 0.2125(13) 1.0051(6) 0.193(5) Uani 1 1 d . U . . .
H6SA H 0.2993 0.2554 1.0237 0.231 Uiso 1 1 calc R U . . .
H6SB H 0.2390 0.2392 0.9962 0.231 Uiso 1 1 calc R U . . .
C7S C 0.2763(8) 0.1159(13) 1.0186(6) 0.187(5) Uani 1 1 d . U . . .
H7SA H 0.2409 0.0969 1.0181 0.224 Uiso 1 1 calc R U . . .
H7SB H 0.3031 0.1095 1.0429 0.224 Uiso 1 1 calc R U . . .
C8S C 0.2927(7) 0.0541(13) 0.9910(6) 0.180(5) Uani 1 1 d . U . . .
H8SA H 0.3159 -0.0007 1.0027 0.216 Uiso 1 1 calc R U . . .
H8SB H 0.2609 0.0302 0.9713 0.216 Uiso 1 1 calc R U . . .

loop_
_atom_site_aniso_label
_atom_site_aniso_U_11
_atom_site_aniso_U_22
_atom_site_aniso_U_33
_atom_site_aniso_U_23
_atom_site_aniso_U_13
_atom_site_aniso_U_12
Mn1 0.0290(5) 0.0497(6) 0.0367(5) -0.0039(4) 0.0053(4) -0.0048(4)
Mn2 0.0299(5) 0.0585(6) 0.0370(5) -0.0085(5) -0.0006(4) 0.0021(4)
Mn3 0.0282(5) 0.0467(6) 0.0377(5) 0.0015(4) -0.0002(4) -0.0017(4)
O1 0.032(2) 0.059(3) 0.048(3) 0.011(2) -0.007(2) -0.006(2)
O2 0.038(2) 0.060(3) 0.045(3) -0.002(2) -0.001(2) 0.005(2)
O3 0.044(3) 0.049(3) 0.043(3) -0.001(2) -0.001(2) -0.003(2)
O4 0.041(2) 0.061(3) 0.033(2) 0.000(2) 0.0048(19) -0.006(2)
O5 0.042(3) 0.059(3) 0.077(4) -0.015(3) -0.009(3) 0.004(3)
O6 0.040(3) 0.052(3) 0.067(3) 0.005(3) -0.014(2) 0.001(2)
O7 0.034(2) 0.050(3) 0.039(2) -0.002(2) 0.0075(19) -0.001(2)
O8 0.031(2) 0.058(3) 0.076(4) -0.007(3) 0.006(2) 0.001(2)
N1 0.031(3) 0.049(3) 0.038(3) 0.004(2) 0.006(2) -0.006(2)
N2 0.035(3) 0.050(3) 0.041(3) -0.002(2) 0.007(2) -0.010(2)
N3 0.037(3) 0.060(4) 0.048(3) -0.004(3) 0.012(3) -0.007(3)
N4 0.039(3) 0.077(4) 0.047(3) -0.017(3) 0.008(3) -0.002(3)
N5 0.038(3) 0.081(5) 0.052(4) -0.021(3) 0.002(3) 0.010(3)
N6 0.035(3) 0.076(4) 0.037(3) -0.008(3) 0.007(2) -0.010(3)
N7 0.037(3) 0.072(4) 0.033(3) -0.008(3) 0.002(2) -0.007(3)
N8 0.032(3) 0.058(4) 0.038(3) 0.000(3) -0.003(2) 0.001(3)
N9 0.033(3) 0.052(3) 0.047(3) -0.002(3) 0.004(2) -0.007(2)
N10 0.029(3) 0.056(4) 0.055(3) -0.001(3) 0.002(3) -0.007(3)
C1 0.041(4) 0.059(4) 0.048(4) 0.003(3) -0.008(3) -0.017(3)
C2 0.050(4) 0.066(5) 0.047(4) 0.003(4) -0.003(3) -0.022(4)
C3 0.069(5) 0.054(4) 0.033(3) 0.006(3) 0.005(3) -0.024(4)
C4 0.081(6) 0.070(5) 0.039(4) 0.001(4) 0.005(4) -0.038(5)
C5 0.110(8) 0.096(7) 0.040(4) -0.001(4) 0.029(5) -0.050(6)
C6 0.080(6) 0.104(7) 0.051(5) -0.003(5) 0.032(4) -0.029(5)
C7 0.064(5) 0.092(6) 0.041(4) 0.008(4) 0.017(4) -0.023(5)
C8 0.065(5) 0.057(4) 0.034(3) 0.008(3) 0.011(3) -0.024(4)
C9 0.045(4) 0.056(4) 0.037(3) 0.008(3) 0.007(3) -0.021(3)
C10 0.046(4) 0.037(3) 0.039(3) 0.006(3) 0.002(3) -0.011(3)
C11 0.037(3) 0.034(3) 0.045(4) 0.000(3) -0.001(3) -0.013(3)
C12 0.030(3) 0.045(4) 0.052(4) -0.005(3) -0.003(3) -0.017(3)
C13 0.038(3) 0.040(4) 0.052(4) -0.008(3) 0.009(3) -0.011(3)
C14 0.034(3) 0.069(5) 0.056(4) -0.013(4) 0.012(3) -0.012(3)
C15 0.040(4) 0.104(7) 0.084(6) -0.025(6) 0.016(4) -0.015(5)
C16 0.039(4) 0.156(11) 0.094(7) -0.040(7) 0.035(5) -0.022(5)
C17 0.054(5) 0.127(9) 0.079(6) -0.023(6) 0.040(5) -0.005(5)
C18 0.039(4) 0.079(5) 0.055(4) -0.011(4) 0.016(3) -0.008(4)
C19 0.045(4) 0.082(6) 0.052(4) -0.013(4) 0.016(3) -0.001(4)
C20 0.045(4) 0.115(8) 0.055(5) -0.018(5) 0.017(4) 0.016(5)
C21 0.044(4) 0.087(6) 0.050(4) -0.020(4) 0.005(3) 0.017(4)
C22 0.039(4) 0.096(7) 0.063(5) -0.023(5) 0.006(4) 0.023(4)
C23 0.068(6) 0.135(10) 0.094(7) -0.058(7) 0.035(5) -0.002(6)
C24 0.046(5) 0.155(11) 0.079(6) -0.027(7) 0.021(5) 0.005(6)
C25 0.097(6) 0.126(7) 0.095(5) -0.032(5) 0.037(5) -0.011(5)
C26 0.107(6) 0.134(7) 0.092(5) -0.030(6) 0.039(4) -0.031(6)
C27 0.100(6) 0.128(7) 0.087(5) -0.024(5) 0.034(4) -0.018(6)
C28 0.075(7) 0.120(9) 0.073(6) -0.013(6) 0.003(5) 0.009(6)
C29 0.047(5) 0.098(7) 0.091(7) -0.021(6) 0.023(5) 0.012(5)
C30 0.086(7) 0.094(7) 0.068(6) -0.003(5) 0.025(5) 0.033(6)
C31 0.071(5) 0.083(6) 0.050(4) -0.007(4) 0.015(4) 0.021(5)
C32 0.032(3) 0.054(4) 0.057(4) 0.000(4) 0.001(3) -0.005(3)
C33 0.056(5) 0.077(6) 0.112(8) 0.006(6) 0.020(5) -0.029(5)
C34 0.040(4) 0.059(4) 0.036(3) 0.002(3) 0.007(3) -0.008(3)
C35 0.073(6) 0.058(5) 0.065(5) 0.016(4) 0.004(4) -0.005(4)
C36 0.054(5) 0.059(4) 0.088(6) -0.008(4) -0.023(4) 0.011(4)
C37 0.102(6) 0.066(4) 0.140(7) 0.002(5) -0.001(5) 0.017(5)
C38 0.039(4) 0.054(4) 0.047(4) -0.013(3) 0.011(3) -0.010(3)
C39 0.049(4) 0.076(6) 0.107(7) -0.054(5) 0.022(5) -0.014(4)
C41 0.052(4) 0.077(5) 0.036(4) -0.008(3) 0.014(3) -0.008(4)
C42 0.061(5) 0.089(6) 0.038(4) -0.009(4) 0.027(3) -0.017(4)
C43 0.050(4) 0.072(5) 0.040(4) -0.005(3) 0.017(3) -0.012(4)
C44 0.067(5) 0.110(7) 0.049(4) -0.022(5) 0.036(4) -0.029(5)
C45 0.066(5) 0.095(7) 0.050(5) -0.006(4) 0.021(4) -0.032(5)
C46 0.072(5) 0.102(7) 0.041(4) -0.006(4) 0.014(4) -0.049(5)
C47 0.073(5) 0.104(7) 0.041(4) -0.005(4) 0.021(4) -0.038(5)
C48 0.053(4) 0.063(5) 0.038(4) -0.003(3) 0.018(3) -0.015(4)
C49 0.066(5) 0.089(6) 0.034(4) -0.010(4) 0.021(3) -0.022(4)
C50 0.046(4) 0.066(5) 0.039(4) -0.010(3) 0.012(3) -0.012(3)
C51 0.042(4) 0.087(6) 0.039(4) -0.008(4) 0.014(3) -0.010(4)
C52 0.048(4) 0.090(6) 0.032(3) -0.008(4) 0.010(3) -0.012(4)
C53 0.041(4) 0.070(5) 0.039(4) -0.009(3) 0.001(3) -0.006(3)
C54 0.038(4) 0.070(5) 0.037(4) 0.002(3) 0.001(3) 0.005(3)
C55 0.053(5) 0.103(7) 0.041(4) -0.016(4) 0.002(3) -0.009(5)
C56 0.044(4) 0.148(10) 0.045(4) -0.014(5) -0.006(4) -0.007(5)
C57 0.038(4) 0.088(6) 0.058(5) -0.011(4) -0.011(4) -0.004(4)
C58 0.032(3) 0.056(4) 0.052(4) -0.005(3) 0.002(3) -0.003(3)
C59 0.025(3) 0.051(4) 0.058(4) -0.001(3) -0.004(3) -0.004(3)
C60 0.032(4) 0.063(5) 0.065(5) -0.004(4) -0.002(3) -0.001(3)
C61 0.031(3) 0.060(5) 0.062(5) -0.006(4) 0.004(3) -0.005(3)
C62 0.035(4) 0.077(6) 0.082(6) -0.021(5) 0.018(4) -0.016(4)
C63 0.041(4) 0.068(5) 0.083(6) 0.009(4) 0.027(4) 0.002(4)
C64 0.071(6) 0.089(7) 0.094(7) 0.012(6) 0.040(5) 0.002(5)
C65 0.082(7) 0.103(8) 0.102(8) 0.006(6) 0.052(6) -0.008(6)
C66 0.122(10) 0.133(11) 0.107(9) 0.013(8) 0.067(8) -0.003(9)
C67 0.108(6) 0.164(8) 0.141(6) 0.007(7) 0.067(5) -0.010(6)
C68 0.107(6) 0.186(7) 0.142(5) -0.007(6) 0.066(5) -0.006(6)
C69 0.093(5) 0.179(7) 0.136(5) -0.004(6) 0.057(4) -0.015(6)
C70 0.098(5) 0.189(7) 0.134(5) -0.017(6) 0.056(5) -0.013(6)
C71 0.089(6) 0.183(8) 0.125(6) -0.023(6) 0.048(5) -0.014(6)
Mn4 0.0277(5) 0.0660(7) 0.0516(6) 0.0085(5) 0.0043(4) 0.0060(5)
Mn5 0.0289(5) 0.0693(8) 0.0570(7) 0.0105(6) 0.0005(5) -0.0041(5)
Mn6 0.0315(5) 0.0664(7) 0.0423(6) 0.0181(5) 0.0005(4) -0.0078(5)
O9 0.040(3) 0.070(3) 0.052(3) 0.009(3) 0.003(2) 0.010(2)
O10 0.036(3) 0.078(4) 0.051(3) 0.004(3) 0.008(2) 0.005(2)
O11 0.037(3) 0.069(4) 0.069(3) 0.007(3) -0.002(2) 0.002(2)
O12 0.054(3) 0.072(4) 0.062(3) 0.013(3) -0.001(3) 0.002(3)
O13 0.031(2) 0.067(3) 0.069(3) 0.016(3) -0.001(2) -0.004(2)
O14 0.031(2) 0.066(3) 0.069(3) 0.015(3) -0.007(2) -0.008(2)
O15 0.031(2) 0.061(3) 0.055(3) 0.019(2) -0.003(2) -0.007(2)
O16 0.030(2) 0.065(3) 0.046(3) 0.018(2) 0.001(2) -0.006(2)
N11 0.038(3) 0.062(4) 0.049(3) 0.002(3) 0.005(3) 0.014(3)
N12 0.027(3) 0.058(4) 0.055(4) 0.003(3) 0.001(2) 0.013(3)
N13 0.031(3) 0.070(4) 0.054(4) 0.007(3) 0.007(3) 0.008(3)
N14 0.037(3) 0.075(4) 0.050(3) 0.006(3) 0.007(3) 0.006(3)
N15 0.034(3) 0.081(5) 0.052(3) 0.008(3) 0.010(3) 0.001(3)
N16 0.035(3) 0.074(4) 0.066(4) -0.001(3) 0.010(3) -0.007(3)
N17 0.041(3) 0.073(4) 0.057(4) 0.006(3) 0.013(3) -0.012(3)
N18 0.040(3) 0.062(4) 0.050(3) 0.023(3) -0.004(3) -0.007(3)
N19 0.041(3) 0.066(4) 0.050(3) 0.016(3) 0.005(3) 0.000(3)
N20 0.037(3) 0.047(3) 0.054(3) 0.016(3) -0.009(3) -0.008(3)
C81 0.051(4) 0.058(5) 0.070(5) 0.007(4) 0.008(4) 0.017(4)
C82 0.065(5) 0.091(7) 0.059(5) 0.007(5) 0.018(4) 0.041(5)
C83 0.050(5) 0.118(8) 0.070(6) -0.002(6) 0.007(4) 0.025(5)
C84 0.082(7) 0.155(12) 0.067(6) 0.003(7) 0.021(5) 0.037(7)
C85 0.075(7) 0.163(12) 0.082(7) 0.007(8) 0.020(6) 0.037(8)
C86 0.060(6) 0.150(11) 0.071(6) 0.005(7) 0.016(5) 0.015(6)
C87 0.057(5) 0.128(9) 0.068(6) 0.000(6) 0.011(4) 0.020(6)
C88 0.055(5) 0.081(6) 0.062(5) -0.005(4) 0.007(4) 0.006(4)
C89 0.050(4) 0.084(6) 0.068(5) -0.009(5) 0.010(4) 0.008(4)
C90 0.048(4) 0.075(5) 0.049(4) -0.008(4) 0.001(3) 0.019(4)
C91 0.039(4) 0.057(4) 0.054(4) -0.005(3) 0.000(3) 0.015(3)
C92 0.038(4) 0.056(4) 0.059(5) -0.003(4) -0.002(3) 0.004(3)
C93 0.034(3) 0.056(4) 0.062(5) 0.005(4) 0.007(3) 0.009(3)
C94 0.033(3) 0.059(4) 0.060(4) 0.009(4) 0.000(3) 0.008(3)
C95 0.033(4) 0.089(6) 0.075(6) 0.010(5) 0.005(4) 0.011(4)
C96 0.032(4) 0.127(9) 0.090(7) 0.017(6) 0.022(4) 0.019(5)
C97 0.041(4) 0.125(8) 0.069(5) 0.016(5) 0.022(4) 0.017(5)
C98 0.037(4) 0.070(5) 0.065(5) 0.001(4) 0.006(4) 0.005(4)
C99 0.037(4) 0.075(5) 0.055(4) 0.000(4) 0.007(3) 0.000(4)
C100 0.038(4) 0.096(7) 0.071(5) 0.001(5) 0.013(4) -0.004(4)
C101 0.041(4) 0.077(5) 0.056(4) 0.009(4) 0.013(3) 0.000(4)
C102 0.047(4) 0.084(6) 0.072(5) 0.002(5) 0.018(4) -0.008(4)
C103 0.051(5) 0.099(7) 0.061(5) 0.010(5) 0.020(4) -0.003(5)
C104 0.044(4) 0.098(7) 0.068(5) 0.002(5) 0.015(4) -0.011(4)
C105 0.087(6) 0.148(9) 0.084(5) 0.031(6) 0.029(5) 0.041(6)
C106 0.101(6) 0.139(7) 0.080(4) 0.020(5) 0.022(4) 0.032(5)
C107 0.083(6) 0.149(9) 0.066(5) 0.030(6) 0.008(4) 0.015(6)
C108 0.064(6) 0.101(8) 0.080(6) 0.011(6) 0.017(5) -0.019(5)
C109 0.051(5) 0.086(6) 0.074(6) 0.011(5) 0.021(4) -0.008(4)
C110 0.069(6) 0.161(12) 0.100(8) 0.035(8) 0.053(6) 0.017(7)
C111 0.084(6) 0.112(7) 0.085(6) 0.028(5) 0.041(5) 0.021(5)
C112 0.044(4) 0.078(6) 0.045(4) 0.014(4) 0.007(3) 0.007(4)
C113 0.059(5) 0.091(7) 0.089(7) 0.025(6) 0.012(5) 0.035(5)
C114 0.059(5) 0.064(5) 0.059(5) 0.003(4) -0.005(4) 0.008(4)
C115 0.112(8) 0.076(6) 0.096(7) 0.004(6) -0.017(6) -0.011(6)
C116 0.035(4) 0.057(5) 0.061(5) 0.010(4) -0.006(3) -0.012(3)
C117 0.055(5) 0.072(6) 0.117(8) 0.034(5) -0.011(5) -0.021(4)
C118 0.032(3) 0.063(4) 0.042(4) 0.012(3) -0.001(3) -0.003(3)
C119 0.046(4) 0.062(5) 0.060(5) 0.023(4) -0.001(3) -0.006(4)
C121 0.096(6) 0.145(7) 0.067(5) 0.011(5) 0.025(4) 0.041(5)
C122 0.079(7) 0.151(7) 0.074(5) 0.009(5) 0.024(5) 0.039(5)
C123 0.070(7) 0.151(8) 0.066(6) 0.005(5) 0.017(5) 0.042(6)
C124 0.063(7) 0.152(9) 0.064(6) -0.001(6) 0.014(6) 0.040(7)
C125 0.077(8) 0.152(9) 0.067(7) -0.001(6) 0.021(6) 0.038(7)
C126 0.087(7) 0.157(8) 0.077(6) 0.008(5) 0.030(5) 0.040(5)
C127 0.089(6) 0.153(7) 0.075(5) 0.009(5) 0.028(5) 0.038(5)
C222 0.091(6) 0.153(8) 0.074(5) 0.010(6) 0.026(5) 0.037(6)
C223 0.093(6) 0.154(7) 0.080(5) 0.012(6) 0.031(4) 0.035(6)
C224 0.098(7) 0.156(9) 0.087(7) 0.012(7) 0.035(6) 0.040(7)
C225 0.101(8) 0.154(11) 0.093(8) 0.019(9) 0.041(6) 0.037(9)
C226 0.111(8) 0.150(12) 0.092(7) 0.019(9) 0.038(7) 0.034(9)
C227 0.111(8) 0.149(11) 0.083(8) 0.013(8) 0.034(6) 0.034(8)
C128 0.115(6) 0.156(7) 0.085(5) 0.014(5) 0.037(4) 0.039(5)
C129 0.101(7) 0.137(8) 0.075(6) 0.014(6) 0.029(5) 0.022(5)
C130 0.070(6) 0.101(7) 0.064(5) -0.003(5) 0.022(5) 0.001(5)
C131 0.047(4) 0.090(6) 0.064(5) 0.004(5) 0.014(4) -0.006(4)
C132 0.065(5) 0.082(6) 0.068(5) 0.007(5) 0.035(4) -0.009(5)
C133 0.050(4) 0.077(6) 0.055(5) 0.025(4) 0.012(4) -0.020(4)
C134 0.057(4) 0.071(5) 0.050(4) 0.020(4) 0.019(4) -0.008(4)
C135 0.071(6) 0.101(7) 0.046(4) 0.021(5) 0.011(4) 0.000(5)
C136 0.078(6) 0.107(8) 0.047(5) 0.024(5) 0.010(4) 0.001(6)
C137 0.061(5) 0.091(7) 0.057(5) 0.025(5) -0.006(4) 0.002(5)
C138 0.052(4) 0.068(5) 0.046(4) 0.019(4) 0.003(3) -0.009(4)
C139 0.035(4) 0.050(4) 0.061(5) 0.020(4) -0.007(3) 0.000(3)
C140 0.046(4) 0.049(4) 0.057(5) 0.010(3) -0.011(3) -0.003(3)
C141 0.031(3) 0.040(4) 0.072(5) 0.016(3) -0.004(3) 0.000(3)
C142 0.044(4) 0.041(4) 0.071(5) 0.013(4) -0.010(4) 0.002(3)
C143 0.041(4) 0.049(4) 0.089(6) 0.012(4) 0.011(4) 0.010(3)
C144 0.061(5) 0.066(6) 0.088(7) 0.001(5) 0.006(5) 0.009(4)
C145 0.071(6) 0.082(7) 0.122(9) -0.009(6) 0.031(6) 0.022(5)
C146 0.106(7) 0.160(10) 0.135(8) -0.005(8) 0.049(6) 0.047(8)
C147 0.103(6) 0.171(8) 0.158(7) -0.012(7) 0.048(5) 0.038(6)
C148 0.077(6) 0.181(10) 0.158(7) -0.025(9) 0.031(6) 0.051(7)
C149 0.051(5) 0.111(9) 0.136(11) 0.001(8) 0.017(6) 0.032(6)
C150 0.045(5) 0.087(7) 0.117(9) -0.013(6) -0.011(5) 0.012(5)
C151 0.037(4) 0.067(5) 0.098(7) 0.008(5) 0.002(4) 0.008(4)
O1S 0.191(9) 0.147(8) 0.286(14) 0.035(8) 0.042(9) 0.054(8)
C1S 0.186(10) 0.157(9) 0.303(14) 0.035(9) 0.056(10) 0.065(9)
C2S 0.207(11) 0.156(9) 0.299(15) 0.028(9) 0.042(10) 0.065(9)
C3S 0.181(11) 0.146(8) 0.300(15) 0.037(9) 0.034(10) 0.052(9)
C4S 0.158(10) 0.135(9) 0.292(14) 0.044(9) 0.034(10) 0.074(8)
O2S 0.148(8) 0.111(6) 0.277(11) 0.026(7) 0.049(7) -0.017(5)
C5S 0.150(9) 0.121(7) 0.269(12) 0.048(8) 0.037(8) -0.006(7)
C6S 0.157(10) 0.114(7) 0.265(13) 0.030(8) 0.034(8) 0.005(7)
C7S 0.155(9) 0.118(8) 0.251(12) 0.024(8) 0.037(7) -0.018(8)
C8S 0.140(9) 0.105(6) 0.259(12) 0.021(8) 0.035(8) -0.023(7)

loop_
_atom_type_symbol
_atom_type_description
_atom_type_scat_dispersion_real
_atom_type_scat_dispersion_imag
_atom_type_scat_source
C C -0.0020 0.0020 'WCROMER Program in WinGX L.Kissel & R.H.Pratt Acta Cryst A46 170 1990'
H H 0.0000 0.0000 'WCROMER Program in WinGX L.Kissel & R.H.Pratt Acta Cryst A46 170 1990'
Mn Mn 0.2237 0.8587 'WCROMER Program in WinGX L.Kissel & R.H.Pratt Acta Cryst A46 170 1990'
N N -0.0031 0.0040 'WCROMER Program in WinGX L.Kissel & R.H.Pratt Acta Cryst A46 170 1990'
O O -0.0041 0.0074 'WCROMER Program in WinGX L.Kissel & R.H.Pratt Acta Cryst A46 170 1990'

loop_
_geom_angle_atom_site_label_1
_geom_angle_atom_site_label_2
_geom_angle_atom_site_label_3
_geom_angle
_geom_angle_site_symmetry_1
_geom_angle_site_symmetry_3
O3 Mn1 N4 102.5(2) . .
O3 Mn1 O1 130.7(2) . .
N4 Mn1 O1 107.5(2) . .
O3 Mn1 N3 113.1(2) . .
N4 Mn1 N3 72.0(2) . .
O1 Mn1 N3 112.9(2) . .
O3 Mn1 N2 94.7(2) . .
N4 Mn1 N2 142.2(2) . .
O1 Mn1 N2 84.84(18) . .
N3 Mn1 N2 70.3(2) . .
O3 Mn1 O2 92.79(18) . .
N4 Mn1 O2 80.8(2) . .
O1 Mn1 O2 55.78(16) . .
N3 Mn1 O2 145.6(2) . .
N2 Mn1 O2 132.16(19) . .
O5 Mn2 O4 168.7(2) . .
O5 Mn2 O2 88.7(2) . .
O4 Mn2 O2 85.29(18) . .
O5 Mn2 O7 84.4(2) . .
O4 Mn2 O7 85.59(17) . .
O2 Mn2 O7 85.46(17) . .
O5 Mn2 N6 94.5(2) . .
O4 Mn2 N6 90.5(2) . .
O2 Mn2 N6 173.1(2) . .
O7 Mn2 N6 88.85(18) . .
O5 Mn2 N5 93.5(2) . .
O4 Mn2 N5 95.8(2) . .
O2 Mn2 N5 87.8(2) . .
O7 Mn2 N5 173.0(2) . .
N6 Mn2 N5 98.0(2) . .
O6 Mn3 N7 101.2(2) . .
O6 Mn3 N8 108.5(2) . .
N7 Mn3 N8 72.3(2) . .
O6 Mn3 O8 139.0(2) . .
N7 Mn3 O8 101.8(2) . .
N8 Mn3 O8 110.6(2) . .
O6 Mn3 N9 96.4(2) . .
N7 Mn3 N9 142.7(2) . .
N8 Mn3 N9 71.1(2) . .
O8 Mn3 N9 85.1(2) . .
O6 Mn3 O7 91.84(18) . .
N7 Mn3 O7 84.16(18) . .
N8 Mn3 O7 151.2(2) . .
O8 Mn3 O7 57.55(17) . .
N9 Mn3 O7 128.00(19) . .
O6 Mn3 C38 116.1(2) . .
N7 Mn3 C38 93.8(2) . .
N8 Mn3 C38 135.1(2) . .
O8 Mn3 C38 29.1(2) . .
N9 Mn3 C38 107.5(2) . .
O7 Mn3 C38 28.45(18) . .
C32 O1 Mn1 97.0(4) . .
C32 O2 Mn2 151.7(5) . .
C32 O2 Mn1 88.0(4) . .
Mn2 O2 Mn1 105.1(2) . .
C34 O3 Mn1 126.5(5) . .
C34 O4 Mn2 147.2(4) . .
C36 O5 Mn2 145.6(5) . .
C36 O6 Mn3 123.4(6) . .
C38 O7 Mn2 138.7(4) . .
C38 O7 Mn3 91.6(4) . .
Mn2 O7 Mn3 106.12(18) . .
C38 O8 Mn3 92.1(4) . .
N2 N1 C11 111.5(5) . .
N2 N1 H1B 124.3 . .
C11 N1 H1B 124.3 . .
C13 N2 N1 105.4(5) . .
C13 N2 Mn1 117.8(4) . .
N1 N2 Mn1 135.9(4) . .
C18 N3 C14 119.7(6) . .
C18 N3 Mn1 118.9(4) . .
C14 N3 Mn1 121.3(5) . .
C19 N4 N5 107.5(6) . .
C19 N4 Mn1 118.4(5) . .
N5 N4 Mn1 133.9(5) . .
N4 N5 C21 107.2(6) . .
N4 N5 Mn2 108.0(4) . .
C21 N5 Mn2 142.0(5) . .
N7 N6 C51 109.5(5) . .
N7 N6 Mn2 106.3(4) . .
C51 N6 Mn2 142.2(4) . .
N6 N7 C53 106.7(6) . .
N6 N7 Mn3 133.1(4) . .
C53 N7 Mn3 119.2(4) . .
C54 N8 C58 121.2(6) . .
C54 N8 Mn3 118.7(4) . .
C58 N8 Mn3 120.1(5) . .
N10 N9 C59 104.9(5) . .
N10 N9 Mn3 137.7(4) . .
C59 N9 Mn3 117.3(5) . .
N9 N10 C61 112.8(6) . .
N9 N10 H10A 123.6 . .
C61 N10 H10A 123.6 . .
C2 C1 C10 119.2(8) . .
C2 C1 H1A 120.4 . .
C10 C1 H1A 120.4 . .
C1 C2 C3 122.2(7) . .
C1 C2 H2A 118.9 . .
C3 C2 H2A 118.9 . .
C2 C3 C8 119.4(7) . .
C2 C3 C4 124.0(7) . .
C8 C3 C4 116.6(8) . .
C5 C4 C3 121.1(8) . .
C5 C4 H4A 119.5 . .
C3 C4 H4A 119.5 . .
C4 C5 C6 120.8(8) . .
C4 C5 H5A 119.6 . .
C6 C5 H5A 119.6 . .
C7 C6 C5 119.5(9) . .
C7 C6 H6A 120.2 . .
C5 C6 H6A 120.2 . .
C6 C7 C8 121.8(8) . .
C6 C7 H7A 119.1 . .
C8 C7 H7A 119.1 . .
C7 C8 C9 122.8(7) . .
C7 C8 C3 120.2(7) . .
C9 C8 C3 117.0(7) . .
C10 C9 C8 122.7(6) . .
C10 C9 H9A 118.6 . .
C8 C9 H9A 118.6 . .
C9 C10 C1 119.4(7) . .
C9 C10 C11 122.5(6) . .
C1 C10 C11 118.1(7) . .
C12 C11 N1 106.1(6) . .
C12 C11 C10 132.5(6) . .
N1 C11 C10 121.5(6) . .
C11 C12 C13 106.1(6) . .
C11 C12 H12A 127.0 . .
C13 C12 H12A 126.9 . .
N2 C13 C12 110.9(6) . .
N2 C13 C14 116.9(6) . .
C12 C13 C14 132.2(6) . .
N3 C14 C15 120.8(7) . .
N3 C14 C13 113.1(6) . .
C15 C14 C13 126.0(7) . .
C16 C15 C14 119.1(8) . .
C16 C15 H15A 120.4 . .
C14 C15 H15A 120.4 . .
C15 C16 C17 120.2(8) . .
C15 C16 H16A 119.9 . .
C17 C16 H16A 119.9 . .
C16 C17 C18 118.6(8) . .
C16 C17 H17A 120.7 . .
C18 C17 H17A 120.7 . .
N3 C18 C17 121.4(7) . .
N3 C18 C19 113.0(6) . .
C17 C18 C19 125.6(7) . .
N4 C19 C20 111.7(7) . .
N4 C19 C18 117.0(7) . .
C20 C19 C18 131.4(7) . .
C19 C20 C21 103.8(7) . .
C19 C20 H20A 128.1 . .
C21 C20 H20A 128.1 . .
N5 C21 C20 109.8(7) . .
N5 C21 C22 124.6(7) . .
C20 C21 C22 125.5(7) . .
C23 C22 C31 118.0(8) . .
C23 C22 C21 122.2(9) . .
C31 C22 C21 119.9(8) . .
C22 C23 C24 120.5(10) . .
C22 C23 H23A 119.7 . .
C24 C23 H23A 119.7 . .
C25 C24 C29 120.9(10) . .
C25 C24 C23 121.2(9) . .
C29 C24 C23 117.4(9) . .
C24 C25 C26 119.6(12) . .
C24 C25 H25A 120.2 . .
C26 C25 H25A 120.2 . .
C25 C26 C27 122.2(12) . .
C25 C26 H26A 118.9 . .
C27 C26 H26A 118.9 . .
C28 C27 C26 119.1(11) . .
C28 C27 H27A 120.5 . .
C26 C27 H27A 120.5 . .
C27 C28 C29 118.5(11) . .
C27 C28 H28A 120.7 . .
C29 C28 H28A 120.7 . .
C30 C29 C24 121.4(9) . .
C30 C29 C28 119.1(10) . .
C24 C29 C28 119.4(9) . .
C29 C30 C31 119.1(10) . .
C29 C30 H30A 120.5 . .
C31 C30 H30A 120.5 . .
C30 C31 C22 123.5(10) . .
C30 C31 H31A 118.2 . .
C22 C31 H31A 118.2 . .
O2 C32 O1 119.1(7) . .
O2 C32 C33 123.6(7) . .
O1 C32 C33 117.3(7) . .
O4 C34 O3 124.9(7) . .
O4 C34 C35 118.0(6) . .
O3 C34 C35 117.1(6) . .
O5 C36 O6 126.4(8) . .
O5 C36 C37 119.5(8) . .
O6 C36 C37 114.1(9) . .
O7 C38 O8 118.8(6) . .
O7 C38 C39 121.2(6) . .
O8 C38 C39 120.0(7) . .
O7 C38 Mn3 60.0(3) . .
O8 C38 Mn3 58.8(4) . .
C39 C38 Mn3 177.7(6) . .
C42 C41 C50 121.2(7) . .
C42 C41 H41A 119.4 . .
C50 C41 H41A 119.4 . .
C41 C42 C43 121.7(6) . .
C41 C42 H42A 119.1 . .
C43 C42 H42A 119.1 . .
C48 C43 C42 117.9(6) . .
C48 C43 C44 118.9(6) . .
C42 C43 C44 123.2(7) . .
C45 C44 C43 120.7(7) . .
C45 C44 H44A 119.6 . .
C43 C44 H44A 119.6 . .
C44 C45 C46 120.7(8) . .
C44 C45 H45A 119.6 . .
C46 C45 H45A 119.6 . .
C47 C46 C45 119.4(7) . .
C47 C46 H46A 120.3 . .
C45 C46 H46A 120.3 . .
C46 C47 C48 122.2(7) . .
C46 C47 H47A 118.9 . .
C48 C47 H47A 118.9 . .
C49 C48 C43 119.5(6) . .
C49 C48 C47 122.5(7) . .
C43 C48 C47 118.0(7) . .
C50 C49 C48 122.4(7) . .
C50 C49 H49A 118.8 . .
C48 C49 H49A 118.8 . .
C49 C50 C41 116.9(7) . .
C49 C50 C51 122.5(6) . .
C41 C50 C51 120.5(6) . .
N6 C51 C52 108.0(6) . .
N6 C51 C50 123.1(6) . .
C52 C51 C50 128.9(7) . .
C53 C52 C51 105.4(6) . .
C53 C52 H52A 127.3 . .
C51 C52 H52A 127.3 . .
N7 C53 C52 110.3(6) . .
N7 C53 C54 115.0(6) . .
C52 C53 C54 134.6(7) . .
N8 C54 C55 121.1(7) . .
N8 C54 C53 114.2(6) . .
C55 C54 C53 124.7(7) . .
C54 C55 C56 118.1(8) . .
C54 C55 H55A 121.0 . .
C56 C55 H55A 121.0 . .
C55 C56 C57 120.9(7) . .
C55 C56 H56A 119.6 . .
C57 C56 H56A 119.6 . .
C58 C57 C56 117.4(7) . .
C58 C57 H57A 121.3 . .
C56 C57 H57A 121.3 . .
N8 C58 C57 121.3(7) . .
N8 C58 C59 113.5(6) . .
C57 C58 C59 125.2(7) . .
N9 C59 C60 110.2(7) . .
N9 C59 C58 117.5(6) . .
C60 C59 C58 131.9(6) . .
C61 C60 C59 106.1(6) . .
C61 C60 H60A 127.0 . .
C59 C60 H60A 127.0 . .
N10 C61 C60 105.9(7) . .
N10 C61 C62 122.5(7) . .
C60 C61 C62 131.6(7) . .
C63 C62 C71 118.7(9) . .
C63 C62 C61 124.3(7) . .
C71 C62 C61 116.9(9) . .
C62 C63 C64 124.5(9) . .
C62 C63 H63A 117.7 . .
C64 C63 H63A 117.7 . .
C65 C64 C63 126.6(10) . .
C65 C64 C69 116.1(10) . .
C63 C64 C69 117.4(11) . .
C64 C65 C66 124.7(12) . .
C64 C65 H65A 117.6 . .
C66 C65 H65A 117.6 . .
C67 C66 C65 117.1(13) . .
C67 C66 H66A 121.4 . .
C65 C66 H66A 121.4 . .
C68 C67 C66 122.7(14) . .
C68 C67 H67A 118.7 . .
C66 C67 H67A 118.7 . .
C67 C68 C69 119.4(15) . .
C67 C68 H68A 120.3 . .
C69 C68 H68A 120.3 . .
C70 C69 C64 117.6(12) . .
C70 C69 C68 121.9(14) . .
C64 C69 C68 119.6(14) . .
C71 C70 C69 120.4(14) . .
C71 C70 H70A 119.8 . .
C69 C70 H70A 119.8 . .
C70 C71 C62 120.3(14) . .
C70 C71 H71A 119.9 . .
C62 C71 H71A 119.9 . .
O11 Mn4 N14 100.9(2) . .
O11 Mn4 N13 110.0(2) . .
N14 Mn4 N13 72.4(2) . .
O11 Mn4 O9 137.4(2) . .
N14 Mn4 O9 105.2(2) . .
N13 Mn4 O9 109.7(2) . .
O11 Mn4 O10 93.4(2) . .
N14 Mn4 O10 84.9(2) . .
N13 Mn4 O10 149.8(2) . .
O9 Mn4 O10 56.86(19) . .
O11 Mn4 N12 94.1(2) . .
N14 Mn4 N12 143.0(2) . .
N13 Mn4 N12 70.7(2) . .
O9 Mn4 N12 84.8(2) . .
O10 Mn4 N12 128.0(2) . .
O13 Mn5 O12 167.5(2) . .
O13 Mn5 N16 92.9(2) . .
O12 Mn5 N16 96.8(2) . .
O13 Mn5 O10 86.5(2) . .
O12 Mn5 O10 82.7(2) . .
N16 Mn5 O10 172.2(2) . .
O13 Mn5 O15 87.87(19) . .
O12 Mn5 O15 85.1(2) . .
N16 Mn5 O15 85.5(2) . .
O10 Mn5 O15 86.68(18) . .
O13 Mn5 N15 90.6(2) . .
O12 Mn5 N15 95.6(2) . .
N16 Mn5 N15 98.6(2) . .
O10 Mn5 N15 89.1(2) . .
O15 Mn5 N15 175.6(2) . .
O14 Mn6 N17 99.5(2) . .
O14 Mn6 O16 137.8(2) . .
N17 Mn6 O16 104.6(2) . .
O14 Mn6 N18 111.2(2) . .
N17 Mn6 N18 71.9(2) . .
O16 Mn6 N18 109.0(2) . .
O14 Mn6 N19 96.7(2) . .
N17 Mn6 N19 142.6(2) . .
O16 Mn6 N19 84.6(2) . .
N18 Mn6 N19 70.8(2) . .
O14 Mn6 O15 93.54(18) . .
N17 Mn6 O15 81.5(2) . .
O16 Mn6 O15 57.37(16) . .
N18 Mn6 O15 146.0(2) . .
N19 Mn6 O15 130.9(2) . .
O14 Mn6 C118 118.4(2) . .
N17 Mn6 C118 91.6(2) . .
O16 Mn6 C118 28.80(18) . .
N18 Mn6 C118 129.7(2) . .
N19 Mn6 C118 109.8(2) . .
O15 Mn6 C118 28.70(18) . .
C112 O9 Mn4 92.2(5) . .
C112 O10 Mn5 143.8(5) . .
C112 O10 Mn4 92.2(4) . .
Mn5 O10 Mn4 106.2(2) . .
C114 O11 Mn4 125.5(6) . .
C114 O12 Mn5 146.1(6) . .
C116 O13 Mn5 145.5(5) . .
C116 O14 Mn6 126.0(5) . .
C118 O15 Mn5 145.0(5) . .
C118 O15 Mn6 87.8(4) . .
Mn5 O15 Mn6 105.33(19) . .
C118 O16 Mn6 94.7(4) . .
N12 N11 C91 112.6(6) . .
N12 N11 H11C 123.7 . .
C91 N11 H11C 123.7 . .
N11 N12 C93 106.2(6) . .
N11 N12 Mn4 136.7(4) . .
C93 N12 Mn4 117.1(5) . .
C98 N13 C94 121.5(6) . .
C98 N13 Mn4 118.1(5) . .
C94 N13 Mn4 120.3(5) . .
C99 N14 N15 107.9(6) . .
C99 N14 Mn4 118.7(5) . .
N15 N14 Mn4 132.8(5) . .
C101 N15 N14 107.7(6) . .
C101 N15 Mn5 144.8(5) . .
N14 N15 Mn5 106.9(4) . .
C131 N16 N17 107.6(6) . .
C131 N16 Mn5 140.4(5) . .
N17 N16 Mn5 109.9(5) . .
C133 N17 N16 108.0(7) . .
C133 N17 Mn6 119.7(5) . .
N16 N17 Mn6 131.8(5) . .
C138 N18 C134 121.0(7) . .
C138 N18 Mn6 120.8(6) . .
C134 N18 Mn6 118.2(5) . .
N20 N19 C139 105.3(6) . .
N20 N19 Mn6 136.6(4) . .
C139 N19 Mn6 117.1(5) . .
N19 N20 C141 113.0(7) . .
N19 N20 H20B 123.5 . .
C141 N20 H20B 123.5 . .
C82 C81 C90 122.9(7) . .
C82 C81 H81A 118.5 . .
C90 C81 H81A 118.5 . .
C81 C82 C83 121.3(8) . .
C81 C82 H82A 119.4 . .
C83 C82 H82A 119.4 . .
C82 C83 C88 116.7(9) . .
C82 C83 C84 124.4(9) . .
C88 C83 C84 118.9(9) . .
C85 C84 C83 121.9(10) . .
C85 C84 H84A 119.0 . .
C83 C84 H84A 119.0 . .
C84 C85 C86 118.7(12) . .
C84 C85 H85A 120.6 . .
C86 C85 H85A 120.6 . .
C85 C86 C87 122.5(10) . .
C85 C86 H86A 118.8 . .
C87 C86 H86A 118.8 . .
C86 C87 C88 119.1(9) . .
C86 C87 H87A 120.4 . .
C88 C87 H87A 120.4 . .
C89 C88 C83 120.1(8) . .
C89 C88 C87 121.1(9) . .
C83 C88 C87 118.8(9) . .
C88 C89 C90 122.4(8) . .
C88 C89 H89A 118.8 . .
C90 C89 H89A 118.8 . .
C81 C90 C89 116.0(8) . .
C81 C90 C91 122.2(7) . .
C89 C90 C91 120.9(7) . .
N11 C91 C92 104.4(7) . .
N11 C91 C90 121.3(7) . .
C92 C91 C90 134.3(6) . .
C93 C92 C91 107.4(6) . .
C93 C92 H92A 126.3 . .
C91 C92 H92A 126.3 . .
N12 C93 C92 109.3(7) . .
N12 C93 C94 116.9(6) . .
C92 C93 C94 133.8(7) . .
N13 C94 C95 119.7(8) . .
N13 C94 C93 114.6(6) . .
C95 C94 C93 125.7(7) . .
C96 C95 C94 118.5(8) . .
C96 C95 H95A 120.8 . .
C94 C95 H95A 120.8 . .
C97 C96 C95 121.5(7) . .
C97 C96 H96A 119.3 . .
C95 C96 H96A 119.3 . .
C96 C97 C98 118.3(8) . .
C96 C97 H97A 120.9 . .
C98 C97 H97A 120.9 . .
N13 C98 C97 120.6(7) . .
N13 C98 C99 114.2(7) . .
C97 C98 C99 125.2(8) . .
N14 C99 C100 110.5(7) . .
N14 C99 C98 116.4(7) . .
C100 C99 C98 133.0(7) . .
C99 C100 C101 105.6(7) . .
C99 C100 H10B 127.2 . .
C101 C100 H10B 127.2 . .
N15 C101 C100 108.2(7) . .
N15 C101 C102 124.1(7) . .
C100 C101 C102 127.7(8) . .
C103 C102 C111 116.8(9) . .
C103 C102 C101 123.4(8) . .
C111 C102 C101 119.7(8) . .
C102 C103 C104 122.8(8) . .
C102 C103 H10C 118.6 . .
C104 C103 H10C 118.6 . .
C105 C104 C109 120.6(9) . .
C105 C104 C103 122.2(9) . .
C109 C104 C103 116.9(8) . .
C104 C105 C106 119.5(11) . .
C104 C105 H10D 120.3 . .
C106 C105 H10D 120.3 . .
C105 C106 C107 121.2(11) . .
C105 C106 H10E 119.4 . .
C107 C106 H10E 119.4 . .
C108 C107 C106 119.9(10) . .
C108 C107 H10F 120.0 . .
C106 C107 H10F 120.0 . .
C107 C108 C109 120.6(10) . .
C107 C108 H10G 119.7 . .
C109 C108 H10G 119.7 . .
C110 C109 C104 120.2(9) . .
C110 C109 C108 121.9(9) . .
C104 C109 C108 117.9(9) . .
C111 C110 C109 119.4(10) . .
C111 C110 H11A 120.3 . .
C109 C110 H11A 120.3 . .
C110 C111 C102 123.8(10) . .
C110 C111 H11B 118.1 . .
C102 C111 H11B 118.1 . .
O10 C112 O9 118.7(7) . .
O10 C112 C113 119.8(7) . .
O9 C112 C113 121.5(8) . .
O11 C114 O12 126.0(8) . .
O11 C114 C115 117.2(8) . .
O12 C114 C115 116.8(8) . .
O13 C116 O14 125.8(7) . .
O13 C116 C117 119.3(7) . .
O14 C116 C117 114.9(7) . .
O15 C118 O16 119.6(6) . .
O15 C118 C119 122.4(6) . .
O16 C118 C119 118.0(6) . .
O15 C118 Mn6 63.5(3) . .
O16 C118 Mn6 56.5(3) . .
C119 C118 Mn6 171.6(5) . .
C122 C121 C130 124.2(14) . .
C130 C121 C222 115.4(14) . .
C122 C121 H121 117.9 . .
C130 C121 H121 117.9 . .
C121 C122 C123 128.3(19) . .
C121 C122 C127 114(2) . .
C123 C122 C127 117(2) . .
C122 C123 C124 126.5(19) . .
C122 C123 H12E 116.8 . .
C124 C123 H12E 116.8 . .
C125 C124 C123 114(2) . .
C125 C124 H12B 122.9 . .
C123 C124 H12B 122.9 . .
C126 C125 C124 121(2) . .
C126 C125 H12C 119.3 . .
C124 C125 H12C 119.3 . .
C125 C126 C127 124(2) . .
C125 C126 H12F 118.0 . .
C127 C126 H12F 118.0 . .
C126 C127 C122 116(2) . .
C126 C127 C128 121.5(19) . .
C122 C127 C128 120(2) . .
C223 C222 C121 124(2) . .
C223 C222 H222 118.1 . .
C121 C222 H222 118.1 . .
C222 C223 C224 122(2) . .
C225 C224 C223 114(2) . .
C225 C224 C225 72(2) . 3_577
C223 C224 C225 84.8(16) . 3_577
C225 C224 H22E 123.0 . .
C223 C224 H22E 123.0 . .
C225 C224 H22E 111.1 3_577 .
C226 C225 C224 123(3) . .
C226 C225 C224 74(2) . 3_577
C224 C225 C224 108(2) . 3_577
C226 C225 H22A 118.4 . .
C224 C225 H22A 118.4 . .
C224 C225 H22A 88.6 3_577 .
C227 C226 C225 128(3) . .
C227 C226 H22B 115.9 . .
C225 C226 H22B 115.9 . .
C226 C227 C128 120(2) . .
C226 C227 H227 120.2 . .
C128 C227 H227 120.2 . .
C129 C128 C127 113.0(13) . .
C129 C128 C227 121.3(15) . .
C129 C128 H128 123.5 . .
C127 C128 H128 123.5 . .
C130 C129 C128 119.8(11) . .
C130 C129 H12D 120.1 . .
C128 C129 H12D 120.1 . .
C129 C130 C121 120.6(10) . .
C129 C130 C131 118.6(9) . .
C121 C130 C131 120.7(9) . .
N16 C131 C132 109.9(8) . .
N16 C131 C130 122.2(8) . .
C132 C131 C130 127.9(9) . .
C131 C132 C133 104.4(8) . .
C131 C132 H13A 127.8 . .
C133 C132 H13A 127.8 . .
N17 C133 C132 109.9(7) . .
N17 C133 C134 115.7(8) . .
C132 C133 C134 134.2(8) . .
N18 C134 C135 120.8(8) . .
N18 C134 C133 114.0(7) . .
C135 C134 C133 125.1(9) . .
C134 C135 C136 118.2(9) . .
C134 C135 H13B 120.9 . .
C136 C135 H13B 120.9 . .
C137 C136 C135 120.9(8) . .
C137 C136 H13C 119.5 . .
C135 C136 H13C 119.5 . .
C136 C137 C138 118.3(9) . .
C136 C137 H13D 120.9 . .
C138 C137 H13D 120.9 . .
N18 C138 C137 120.8(9) . .
N18 C138 C139 114.3(6) . .
C137 C138 C139 125.0(8) . .
N19 C139 C140 109.7(8) . .
N19 C139 C138 116.6(6) . .
C140 C139 C138 133.6(7) . .
C139 C140 C141 107.0(6) . .
C139 C140 H14A 126.5 . .
C141 C140 H14A 126.5 . .
N20 C141 C140 105.0(7) . .
N20 C141 C142 122.8(7) . .
C140 C141 C142 132.2(6) . .
C143 C142 C151 117.4(9) . .
C143 C142 C141 122.9(7) . .
C151 C142 C141 119.7(8) . .
C142 C143 C144 124.0(8) . .
C142 C143 H14B 118.0 . .
C144 C143 H14B 118.0 . .
C145 C144 C143 125.4(9) . .
C145 C144 C149 117.6(11) . .
C143 C144 C149 117.0(10) . .
C146 C145 C144 126.3(12) . .
C146 C145 H14C 116.8 . .
C144 C145 H14C 116.8 . .
C145 C146 C147 115.9(14) . .
C145 C146 H14D 122.0 . .
C147 C146 H14D 122.0 . .
C148 C147 C146 119.5(14) . .
C148 C147 H14E 120.2 . .
C146 C147 H14E 120.2 . .
C147 C148 C149 123.7(13) . .
C147 C148 H14F 118.2 . .
C149 C148 H14F 118.2 . .
C150 C149 C148 124.8(11) . .
C150 C149 C144 118.5(10) . .
C148 C149 C144 116.7(13) . .
C151 C150 C149 122.5(9) . .
C151 C150 H15B 118.8 . .
C149 C150 H15B 118.8 . .
C150 C151 C142 120.5(10) . .
C150 C151 H15C 119.7 . .
C142 C151 H15C 119.7 . .
C1S O1S C4S 107.9(16) . .
O1S C1S C2S 117(2) . .
O1S C1S H1SA 107.9 . .
C2S C1S H1SA 107.9 . .
O1S C1S H1SB 107.9 . .
C2S C1S H1SB 107.9 . .
H1SA C1S H1SB 107.2 . .
C1S C2S C3S 95(2) . .
C1S C2S H2SA 112.8 . .
C3S C2S H2SA 112.8 . .
C1S C2S H2SB 112.8 . .
C3S C2S H2SB 112.8 . .
H2SA C2S H2SB 110.2 . .
C4S C3S C2S 106(2) . .
C4S C3S H3SA 110.6 . .
C2S C3S H3SA 110.6 . .
C4S C3S H3SB 110.6 . .
C2S C3S H3SB 110.6 . .
H3SA C3S H3SB 108.7 . .
O1S C4S C3S 97.6(19) . .
O1S C4S H4SA 112.2 . .
C3S C4S H4SA 112.2 . .
O1S C4S H4SB 112.2 . .
C3S C4S H4SB 112.2 . .
H4SA C4S H4SB 109.8 . .
C5S O2S C8S 116.6(18) . .
O2S C5S C6S 98.9(18) . .
O2S C5S H5SA 112.0 . .
C6S C5S H5SA 112.0 . .
O2S C5S H5SB 112.0 . .
C6S C5S H5SB 112.0 . .
H5SA C5S H5SB 109.7 . .
C7S C6S C5S 105.0(18) . .
C7S C6S H6SA 110.7 . .
C5S C6S H6SA 110.7 . .
C7S C6S H6SB 110.7 . .
C5S C6S H6SB 110.7 . .
H6SA C6S H6SB 108.8 . .
C6S C7S C8S 101.2(19) . .
C6S C7S H7SA 111.5 . .
C8S C7S H7SA 111.5 . .
C6S C7S H7SB 111.5 . .
C8S C7S H7SB 111.5 . .
H7SA C7S H7SB 109.3 . .
O2S C8S C7S 101.3(16) . .
O2S C8S H8SA 111.5 . .
C7S C8S H8SA 111.5 . .
O2S C8S H8SB 111.5 . .
C7S C8S H8SB 111.5 . .
H8SA C8S H8SB 109.3 . .

loop_
_geom_bond_atom_site_label_1
_geom_bond_atom_site_label_2
_geom_bond_distance
_geom_bond_site_symmetry_2
Mn1 O3 2.064(5) .
Mn1 N4 2.200(6) .
Mn1 O1 2.209(5) .
Mn1 N3 2.239(6) .
Mn1 N2 2.282(5) .
Mn1 O2 2.404(5) .
Mn2 O5 2.162(6) .
Mn2 O4 2.185(5) .
Mn2 O2 2.224(5) .
Mn2 O7 2.233(4) .
Mn2 N6 2.257(6) .
Mn2 N5 2.263(6) .
Mn3 O6 2.087(5) .
Mn3 N7 2.171(6) .
Mn3 N8 2.251(5) .
Mn3 O8 2.253(5) .
Mn3 N9 2.274(6) .
Mn3 O7 2.280(4) .
Mn3 C38 2.632(7) .
O1 C32 1.259(8) .
O2 C32 1.252(9) .
O3 C34 1.266(8) .
O4 C34 1.249(8) .
O5 C36 1.245(11) .
O6 C36 1.281(10) .
O7 C38 1.254(8) .
O8 C38 1.281(8) .
N1 N2 1.347(8) .
N1 C11 1.372(8) .
N1 H1B 0.8800 .
N2 C13 1.338(8) .
N3 C18 1.345(9) .
N3 C14 1.348(9) .
N4 C19 1.341(9) .
N4 N5 1.365(8) .
N5 C21 1.367(10) .
N6 N7 1.360(8) .
N6 C51 1.372(9) .
N7 C53 1.375(9) .
N8 C54 1.328(9) .
N8 C58 1.352(8) .
N9 N10 1.336(8) .
N9 C59 1.350(8) .
N10 C61 1.354(8) .
N10 H10A 0.8800 .
C1 C2 1.365(11) .
C1 C10 1.429(9) .
C1 H1A 0.9500 .
C2 C3 1.402(12) .
C2 H2A 0.9500 .
C3 C8 1.427(10) .
C3 C4 1.446(11) .
C4 C5 1.346(14) .
C4 H4A 0.9500 .
C5 C6 1.410(13) .
C5 H5A 0.9500 .
C6 C7 1.358(11) .
C6 H6A 0.9500 .
C7 C8 1.380(12) .
C7 H7A 0.9500 .
C8 C9 1.424(10) .
C9 C10 1.362(10) .
C9 H9A 0.9500 .
C10 C11 1.467(10) .
C11 C12 1.371(10) .
C12 C13 1.389(9) .
C12 H12A 0.9500 .
C13 C14 1.460(10) .
C14 C15 1.400(11) .
C15 C16 1.360(13) .
C15 H15A 0.9500 .
C16 C17 1.382(13) .
C16 H16A 0.9500 .
C17 C18 1.390(11) .
C17 H17A 0.9500 .
C18 C19 1.471(10) .
C19 C20 1.368(11) .
C20 C21 1.392(11) .
C20 H20A 0.9500 .
C21 C22 1.481(11) .
C22 C23 1.320(13) .
C22 C31 1.421(12) .
C23 C24 1.483(13) .
C23 H23A 0.9500 .
C24 C25 1.358(14) .
C24 C29 1.398(13) .
C25 C26 1.370(15) .
C25 H25A 0.9500 .
C26 C27 1.437(16) .
C26 H26A 0.9500 .
C27 C28 1.348(15) .
C27 H27A 0.9500 .
C28 C29 1.476(14) .
C28 H28A 0.9500 .
C29 C30 1.351(14) .
C30 C31 1.358(12) .
C30 H30A 0.9500 .
C31 H31A 0.9500 .
C32 C33 1.530(11) .
C34 C35 1.525(11) .
C36 C37 1.552(14) .
C38 C39 1.514(10) .
C41 C42 1.350(10) .
C41 C50 1.420(10) .
C41 H41A 0.9500 .
C42 C43 1.405(10) .
C42 H42A 0.9500 .
C43 C48 1.405(10) .
C43 C44 1.429(10) .
C44 C45 1.364(11) .
C44 H44A 0.9500 .
C45 C46 1.394(11) .
C45 H45A 0.9500 .
C46 C47 1.367(11) .
C46 H46A 0.9500 .
C47 C48 1.417(10) .
C47 H47A 0.9500 .
C48 C49 1.393(10) .
C49 C50 1.384(10) .
C49 H49A 0.9500 .
C50 C51 1.445(10) .
C51 C52 1.404(10) .
C52 C53 1.377(11) .
C52 H52A 0.9500 .
C53 C54 1.474(10) .
C54 C55 1.385(10) .
C55 C56 1.389(12) .
C55 H55A 0.9500 .
C56 C57 1.394(13) .
C56 H56A 0.9500 .
C57 C58 1.380(10) .
C57 H57A 0.9500 .
C58 C59 1.465(11) .
C59 C60 1.394(10) .
C60 C61 1.372(11) .
C60 H60A 0.9500 .
C61 C62 1.481(11) .
C62 C63 1.315(12) .
C62 C71 1.393(15) .
C63 C64 1.388(12) .
C63 H63A 0.9500 .
C64 C65 1.358(14) .
C64 C69 1.415(17) .
C65 C66 1.380(15) .
C65 H65A 0.9500 .
C66 C67 1.365(18) .
C66 H66A 0.9500 .
C67 C68 1.330(19) .
C67 H67A 0.9500 .
C68 C69 1.420(18) .
C68 H68A 0.9500 .
C69 C70 1.413(19) .
C70 C71 1.364(17) .
C70 H70A 0.9500 .
C71 H71A 0.9500 .
Mn4 O11 2.077(6) .
Mn4 N14 2.184(6) .
Mn4 N13 2.233(6) .
Mn4 O9 2.266(6) .
Mn4 O10 2.281(5) .
Mn4 N12 2.284(6) .
Mn5 O13 2.168(6) .
Mn5 O12 2.180(6) .
Mn5 N16 2.228(7) .
Mn5 O10 2.245(5) .
Mn5 O15 2.288(5) .
Mn5 N15 2.300(6) .
Mn6 O14 2.066(5) .
Mn6 N17 2.190(7) .
Mn6 O16 2.202(5) .
Mn6 N18 2.244(6) .
Mn6 N19 2.276(6) .
Mn6 O15 2.357(4) .
Mn6 C118 2.632(7) .
O9 C112 1.271(8) .
O10 C112 1.246(10) .
O11 C114 1.247(9) .
O12 C114 1.257(9) .
O13 C116 1.238(9) .
O14 C116 1.285(8) .
O15 C118 1.265(8) .
O16 C118 1.272(7) .
N11 N12 1.332(8) .
N11 C91 1.371(8) .
N11 H11C 0.8800 .
N12 C93 1.358(8) .
N13 C98 1.334(10) .
N13 C94 1.352(9) .
N14 C99 1.331(9) .
N14 N15 1.374(8) .
N15 C101 1.365(10) .
N16 C131 1.357(11) .
N16 N17 1.379(9) .
N17 C133 1.344(10) .
N18 C138 1.335(10) .
N18 C134 1.352(10) .
N19 N20 1.339(9) .
N19 C139 1.364(9) .
N20 C141 1.365(8) .
N20 H20B 0.8800 .
C81 C82 1.365(12) .
C81 C90 1.390(11) .
C81 H81A 0.9500 .
C82 C83 1.419(12) .
C82 H82A 0.9500 .
C83 C88 1.421(12) .
C83 C84 1.426(14) .
C84 C85 1.363(15) .
C84 H84A 0.9500 .
C85 C86 1.391(14) .
C85 H85A 0.9500 .
C86 C87 1.394(14) .
C86 H86A 0.9500 .
C87 C88 1.423(12) .
C87 H87A 0.9500 .
C88 C89 1.398(13) .
C89 C90 1.407(11) .
C89 H89A 0.9500 .
C90 C91 1.456(11) .
C91 C92 1.396(11) .
C92 C93 1.381(11) .
C92 H92A 0.9500 .
C93 C94 1.436(11) .
C94 C95 1.404(10) .
C95 C96 1.382(13) .
C95 H95A 0.9500 .
C96 C97 1.354(12) .
C96 H96A 0.9500 .
C97 C98 1.412(11) .
C97 H97A 0.9500 .
C98 C99 1.468(10) .
C99 C100 1.369(12) .
C100 C101 1.390(11) .
C100 H10B 0.9500 .
C101 C102 1.468(12) .
C102 C103 1.326(12) .
C102 C111 1.403(13) .
C103 C104 1.437(12) .
C103 H10C 0.9500 .
C104 C105 1.356(13) .
C104 C109 1.402(12) .
C105 C106 1.381(15) .
C105 H10D 0.9500 .
C106 C107 1.415(16) .
C106 H10E 0.9500 .
C107 C108 1.301(14) .
C107 H10F 0.9500 .
C108 C109 1.461(13) .
C108 H10G 0.9500 .
C109 C110 1.377(13) .
C110 C111 1.338(14) .
C110 H11A 0.9500 .
C111 H11B 0.9500 .
C112 C113 1.507(12) .
C114 C115 1.564(14) .
C116 C117 1.525(12) .
C118 C119 1.520(10) .
C121 C122 1.36(3) .
C121 C130 1.401(14) .
C121 C222 1.49(3) .
C121 H121 0.9500 .
C122 C123 1.41(3) .
C122 C127 1.47(3) .
C123 C124 1.43(3) .
C123 H12E 0.9500 .
C124 C125 1.42(3) .
C124 H12B 0.9500 .
C125 C126 1.40(3) .
C125 H12C 0.9500 .
C126 C127 1.43(3) .
C126 H12F 0.9500 .
C127 C128 1.50(3) .
C222 C223 1.38(3) .
C222 H222 0.9500 .
C223 C224 1.46(3) .
C224 C225 1.30(3) .
C224 C225 2.03(4) 3_577
C224 H22E 0.9500 .
C225 C226 1.30(3) .
C225 C224 2.03(4) 3_577
C225 H22A 0.9500 .
C226 C227 1.24(3) .
C226 H22B 0.9500 .
C227 C128 1.52(3) .
C227 H227 0.9500 .
C128 C129 1.433(16) .
C128 H128 0.9500 .
C129 C130 1.371(14) .
C129 H12D 0.9500 .
C130 C131 1.477(13) .
C131 C132 1.389(12) .
C132 C133 1.402(13) .
C132 H13A 0.9500 .
C133 C134 1.465(11) .
C134 C135 1.369(11) .
C135 C136 1.388(13) .
C135 H13B 0.9500 .
C136 C137 1.371(14) .
C136 H13C 0.9500 .
C137 C138 1.385(11) .
C137 H13D 0.9500 .
C138 C139 1.455(12) .
C139 C140 1.389(11) .
C140 C141 1.390(12) .
C140 H14A 0.9500 .
C141 C142 1.448(12) .
C142 C143 1.372(12) .
C142 C151 1.418(10) .
C143 C144 1.398(13) .
C143 H14B 0.9500 .
C144 C145 1.380(15) .
C144 C149 1.450(13) .
C145 C146 1.349(16) .
C145 H14C 0.9500 .
C146 C147 1.445(19) .
C146 H14D 0.9500 .
C147 C148 1.37(2) .
C147 H14E 0.9500 .
C148 C149 1.389(17) .
C148 H14F 0.9500 .
C149 C150 1.382(16) .
C150 C151 1.365(15) .
C150 H15B 0.9500 .
C151 H15C 0.9500 .
O1S C1S 1.38(3) .
O1S C4S 1.54(3) .
C1S C2S 1.49(3) .
C1S H1SA 0.9900 .
C1S H1SB 0.9900 .
C2S C3S 1.67(3) .
C2S H2SA 0.9900 .
C2S H2SB 0.9900 .
C3S C4S 1.55(3) .
C3S H3SA 0.9900 .
C3S H3SB 0.9900 .
C4S H4SA 0.9900 .
C4S H4SB 0.9900 .
O2S C5S 1.26(2) .
O2S C8S 1.323(19) .
C5S C6S 1.67(3) .
C5S H5SA 0.9900 .
C5S H5SB 0.9900 .
C6S C7S 1.45(2) .
C6S H6SA 0.9900 .
C6S H6SB 0.9900 .
C7S C8S 1.61(3) .
C7S H7SA 0.9900 .
C7S H7SB 0.9900 .
C8S H8SA 0.9900 .
C8S H8SB 0.9900 .

loop_
_geom_hbond_atom_site_label_D
_geom_hbond_atom_site_label_H
_geom_hbond_atom_site_label_A
_geom_hbond_distance_DH
_geom_hbond_distance_HA
_geom_hbond_distance_DA
_geom_hbond_angle_DHA
N1 H1B O16 0.88 1.97 2.834(7) 166.0
N10 H10A O9 0.88 1.93 2.781(8) 161.1
N11 H11C O8 0.88 1.88 2.716(7) 158.6
N20 H20B O1 0.88 1.93 2.782(8) 161.9

loop_
_platon_squeeze_void_nr
_platon_squeeze_void_average_x
_platon_squeeze_void_average_y
_platon_squeeze_void_average_z
_platon_squeeze_void_volume
_platon_squeeze_void_count_electrons
1 0.000 0.500 0.000 725.1 31.2
2 0.028 0.596 0.225 22.7 2.0
3 -0.028 0.404 0.775 22.2 1.9
4 0.150 0.225 0.373 164.9 7.1
5 0.350 0.725 0.127 164.8 7.2
6 0.500 0.000 0.500 725.1 31.1
7 0.472 0.096 0.275 22.3 1.9
8 0.528 0.904 0.725 22.5 1.9
9 0.650 0.275 0.873 164.9 7.1
10 0.850 0.775 0.627 164.7 7.2
